data_4325995
loop_
_publ_author_name
'Dongbin Dang'
'Guangshui Zheng'
'Yan Bai'
'Fan Yang'
'Hui Gao'
'Pengtao Ma'
'Jingyang Niu'

_publ_section_title
;
 Construction of Polyoxometalate-Based Inorganic-Organic Compounds Using
 Silver(I) Double Helicates as Secondary Building Blocks
;
_journal_name_full 'Inorganic Chemistry'
_journal_page_first 7907
_journal_page_last 7909
_journal_paper_doi 10.1021/ic200159w
_journal_volume 50
_journal_year 2011
_chemical_formula_sum 'C303 H257 Ag12 Mo48 N53 O168 P4'
_chemical_formula_weight 13352.06
_chemical_name_systematic
; 
 ? 
;
_space_group_IT_number 2
_symmetry_cell_setting triclinic
_symmetry_space_group_name_Hall '-P 1'
_symmetry_space_group_name_H-M 'P -1'
_atom_sites_solution_hydrogens geom
_atom_sites_solution_primary direct
_atom_sites_solution_secondary difmap
_audit_creation_method SHELXL-97
_cell_angle_alpha 97.665(3)
_cell_angle_beta 91.758(4)
_cell_angle_gamma 100.219(4)
_cell_formula_units_Z 1
_cell_length_a 14.9901(8)
_cell_length_b 18.0550(9)
_cell_length_c 45.102(2)
_cell_measurement_reflns_used 7238
_cell_measurement_temperature 273(2)
_cell_measurement_theta_max 18.30
_cell_measurement_theta_min 2.23
_cell_volume 11887.2(10)
_computing_cell_refinement 'Bruker SMART'
_computing_data_collection 'Bruker SMART'
_computing_data_reduction 'Bruker SAINT'
_computing_molecular_graphics 'Bruker SHELXTL'
_computing_publication_material 'Bruker SHELXTL'
_computing_structure_refinement 'SHELXL-97 (Sheldrick, 1997)'
_computing_structure_solution 'SHELXS-97 (Sheldrick, 1990)'
_diffrn_ambient_temperature 273(2)
_diffrn_measured_fraction_theta_full 0.997
_diffrn_measured_fraction_theta_max 0.997
_diffrn_measurement_device_type 'CCD area detector'
_diffrn_measurement_method 'phi and omega scans'
_diffrn_radiation_monochromator graphite
_diffrn_radiation_source 'fine-focus sealed tube'
_diffrn_radiation_type MoK\a
_diffrn_radiation_wavelength 0.71073
_diffrn_reflns_av_R_equivalents 0.1412
_diffrn_reflns_av_sigmaI/netI 0.1625
_diffrn_reflns_limit_h_max 17
_diffrn_reflns_limit_h_min -17
_diffrn_reflns_limit_k_max 21
_diffrn_reflns_limit_k_min -21
_diffrn_reflns_limit_l_max 53
_diffrn_reflns_limit_l_min -53
_diffrn_reflns_number 139381
_diffrn_reflns_theta_full 25.00
_diffrn_reflns_theta_max 25.00
_diffrn_reflns_theta_min 1.37
_exptl_absorpt_coefficient_mu 1.791
_exptl_absorpt_correction_T_max 0.7750
_exptl_absorpt_correction_T_min 0.7048
_exptl_absorpt_correction_type multi-scan
_exptl_crystal_colour brown
_exptl_crystal_density_diffrn 1.865
_exptl_crystal_description block
_exptl_crystal_F_000 6430
_exptl_crystal_size_max 0.21
_exptl_crystal_size_mid 0.18
_exptl_crystal_size_min 0.15
_refine_diff_density_max 1.254
_refine_diff_density_min -1.030
_refine_diff_density_rms 0.167
_refine_ls_extinction_method none
_refine_ls_goodness_of_fit_ref 1.070
_refine_ls_hydrogen_treatment constr
_refine_ls_matrix_type full
_refine_ls_number_parameters 2741
_refine_ls_number_reflns 41744
_refine_ls_number_restraints 114
_refine_ls_restrained_S_all 1.070
_refine_ls_R_factor_all 0.2034
_refine_ls_R_factor_gt 0.0869
_refine_ls_shift/su_max 0.001
_refine_ls_shift/su_mean 0.000
_refine_ls_structure_factor_coef Fsqd
_refine_ls_weighting_details 'calc w=1/[\s^2^(Fo^2^)+(0.0413P)^2^+42.0000P] where P=(Fo^2^+2Fc^2^)/3'
_refine_ls_weighting_scheme calc
_refine_ls_wR_factor_gt 0.1721
_refine_ls_wR_factor_ref 0.1975
_reflns_number_gt 17768
_reflns_number_total 41744
_reflns_threshold_expression >2sigma(I)
_cod_data_source_file ic200159w_si_001_1.cif
_cod_data_source_block 1
_cod_original_cell_volume 11887.2(11)
_cod_database_code 4325995

loop_
_symmetry_equiv_pos_as_xyz
'x, y, z'
'-x, -y, -z'

loop_
_atom_site_label
_atom_site_type_symbol
_atom_site_fract_x
_atom_site_fract_y
_atom_site_fract_z
_atom_site_U_iso_or_equiv
_atom_site_adp_type
_atom_site_occupancy
_atom_site_symmetry_multiplicity
_atom_site_calc_flag
_atom_site_refinement_flags
_atom_site_disorder_assembly
_atom_site_disorder_group
P1 P -0.0296(2) 0.4980(2) 0.25280(8) 0.0446(9) Uani 1 1 d D . .
Mo1 Mo -0.04999(10) 0.68279(7) 0.28416(3) 0.0647(4) Uani 1 1 d . . .
Mo2 Mo 0.17377(8) 0.63413(7) 0.27268(3) 0.0552(4) Uani 1 1 d . . .
Mo3 Mo -0.07303(9) 0.54063(8) 0.33031(3) 0.0568(4) Uani 1 1 d . . .
Mo4 Mo 0.13297(8) 0.47121(7) 0.30802(3) 0.0517(3) Uani 1 1 d . . .
Mo5 Mo 0.18528(9) 0.45713(8) 0.23228(3) 0.0583(4) Uani 1 1 d . . .
Mo6 Mo -0.08720(9) 0.34654(7) 0.29537(3) 0.0558(4) Uani 1 1 d . . .
Mo7 Mo -0.01775(9) 0.30990(7) 0.22271(3) 0.0556(4) Uani 1 1 d . . .
Mo8 Mo -0.22994(9) 0.35951(8) 0.23380(3) 0.0568(4) Uani 1 1 d . . .
Mo9 Mo 0.00908(9) 0.45940(8) 0.17522(3) 0.0603(4) Uani 1 1 d . . .
Mo10 Mo -0.18617(9) 0.52825(8) 0.19681(3) 0.0558(4) Uani 1 1 d . . .
Mo11 Mo -0.24284(8) 0.54298(7) 0.27550(3) 0.0549(4) Uani 1 1 d . . .
Mo12 Mo 0.02526(10) 0.64739(8) 0.20854(3) 0.0640(4) Uani 1 1 d . . .
O1 O -0.0490(6) 0.7717(5) 0.2986(2) 0.068(3) Uani 1 1 d . A .
O2 O 0.2602(7) 0.7061(7) 0.2797(3) 0.096(4) Uani 1 1 d . A .
O3 O -0.0914(6) 0.5507(6) 0.3665(2) 0.073(3) Uani 1 1 d . A .
O4 O 0.1987(7) 0.4584(6) 0.3368(2) 0.081(3) Uani 1 1 d . A .
O5 O 0.2782(7) 0.4255(5) 0.2207(2) 0.069(3) Uani 1 1 d . A .
O6 O -0.1023(7) 0.2782(5) 0.3173(2) 0.074(3) Uani 1 1 d . A .
O7 O -0.0063(7) 0.2258(5) 0.2050(2) 0.072(3) Uani 1 1 d . A .
O8 O -0.3310(6) 0.3036(5) 0.2258(2) 0.072(3) Uani 1 1 d . A .
O9 O 0.0379(7) 0.4375(6) 0.1400(2) 0.080(3) Uani 1 1 d . A .
O10 O -0.2678(8) 0.5338(6) 0.1721(2) 0.091(4) Uani 1 1 d . A .
O11 O -0.3472(7) 0.5599(6) 0.2808(2) 0.080(3) Uani 1 1 d . A .
O12 O 0.0510(7) 0.7262(6) 0.1930(3) 0.088(4) Uani 1 1 d . A .
O13 O -0.1749(7) 0.6472(6) 0.2805(2) 0.082(3) Uani 1 1 d . A .
O14 O -0.0332(8) 0.6864(7) 0.2449(2) 0.099(4) Uani 1 1 d . A .
O15 O 0.0780(8) 0.6739(6) 0.2886(2) 0.083(4) Uani 1 1 d . A .
O16 O -0.0511(7) 0.6408(6) 0.3233(2) 0.082(3) Uani 1 1 d . A .
O17 O 0.1227(7) 0.6514(6) 0.2322(2) 0.086(4) Uani 1 1 d . A .
O18 O 0.2282(7) 0.5601(5) 0.2462(2) 0.069(3) Uani 1 1 d . A .
O19 O 0.1879(6) 0.5782(5) 0.3033(2) 0.064(3) Uani 1 1 d . A .
O20 O 0.0432(7) 0.5247(6) 0.3297(2) 0.074(3) Uani 1 1 d . A .
O21 O -0.2009(7) 0.5344(6) 0.3134(2) 0.088(3) Uani 1 1 d . A .
O22 O -0.1082(6) 0.4298(5) 0.3191(2) 0.067(3) Uani 1 1 d . A .
O23 O 0.0438(6) 0.3895(5) 0.3045(2) 0.073(3) Uani 1 1 d . A .
O24 O 0.1931(7) 0.4404(5) 0.2753(2) 0.069(3) Uani 1 1 d . A .
O25 O 0.1256(7) 0.4717(6) 0.1983(2) 0.090(4) Uani 1 1 d . A .
O26 O -0.1958(7) 0.3265(6) 0.2719(2) 0.082(3) Uani 1 1 d . A .
O27 O 0.0977(7) 0.3610(6) 0.2303(2) 0.082(3) Uani 1 1 d . A .
O28 O -0.0348(7) 0.2907(6) 0.2613(2) 0.074(3) Uani 1 1 d . A .
O29 O -0.1507(6) 0.3004(6) 0.2172(2) 0.078(3) Uani 1 1 d . A .
O30 O -0.0206(7) 0.3688(6) 0.1887(2) 0.078(3) Uani 1 1 d . A .
O31 O -0.2228(7) 0.4231(5) 0.2050(2) 0.065(3) Uani 1 1 d . A .
O32 O -0.2660(7) 0.4421(5) 0.2615(2) 0.066(3) Uani 1 1 d . A .
O33 O -0.1065(6) 0.4755(5) 0.1704(3) 0.081(3) Uani 1 1 d . A .
O34 O -0.2324(6) 0.5563(5) 0.2324(2) 0.063(3) Uani 1 1 d . A .
O35 O 0.0493(7) 0.5726(6) 0.1801(3) 0.092(4) Uani 1 1 d . A .
O36 O -0.1067(7) 0.6151(6) 0.1949(2) 0.082(3) Uani 1 1 d . A .
O37 O -0.0779(7) 0.5459(6) 0.2755(2) 0.047(3) Uani 0.75 1 d PD A 1
O38 O 0.0698(6) 0.5113(6) 0.2631(2) 0.048(3) Uani 0.75 1 d PD A 1
O39 O -0.0735(7) 0.4148(5) 0.2523(2) 0.045(3) Uani 0.75 1 d PD A 1
O40 O -0.0438(8) 0.5223(6) 0.2220(2) 0.050(3) Uani 0.75 1 d PD A 1
O37' O -0.1343(12) 0.4874(18) 0.2427(7) 0.046(9) Uani 0.25 1 d PDU A 2
O38' O 0.0255(18) 0.5829(11) 0.2545(7) 0.039(8) Uani 0.25 1 d PDU A 2
O39' O 0.0265(17) 0.4504(14) 0.2303(6) 0.031(8) Uani 0.25 1 d PDU A 2
O40' O -0.0126(19) 0.4751(16) 0.2852(4) 0.034(8) Uani 0.25 1 d PDU A 2
P2 P -1.0000 0.0000 0.0000 0.0591(17) Uani 1 2 d SD . .
Mo13 Mo -0.99780(11) -0.14420(11) 0.04597(4) 0.0894(5) Uani 1 1 d . . .
Mo14 Mo -0.85032(11) 0.03518(12) 0.06496(4) 0.0967(6) Uani 1 1 d . . .
Mo15 Mo -0.84321(11) 0.17404(11) 0.01625(4) 0.0950(6) Uani 1 1 d . . .
Mo16 Mo -1.03249(12) 0.13473(11) 0.06107(4) 0.0957(6) Uani 1 1 d . . .
Mo17 Mo -1.18984(10) 0.09351(11) -0.00171(3) 0.0859(5) Uani 1 1 d . . .
Mo18 Mo -1.18193(10) -0.04359(10) 0.04751(4) 0.0826(5) Uani 1 1 d . . .
O41 O -0.9980(10) -0.2111(9) 0.0685(3) 0.140(6) Uani 1 1 d . . .
O42 O -0.7798(7) 0.0500(7) 0.0952(2) 0.100(4) Uani 1 1 d . . .
O43 O -0.7706(8) 0.2552(7) 0.0249(3) 0.115(4) Uani 1 1 d . . .
O44 O -1.0465(8) 0.1964(8) 0.0901(2) 0.106(4) Uani 1 1 d . . .
O45 O -1.2772(7) 0.1376(8) -0.0022(3) 0.121(5) Uani 1 1 d . . .
O46 O -1.2679(8) -0.0624(9) 0.0692(3) 0.122(5) Uani 1 1 d . . .
O47 O -0.8970(8) -0.1523(8) 0.0235(3) 0.128(5) Uani 1 1 d . . .
O48 O -1.0978(8) -0.0978(7) 0.0607(3) 0.101(4) Uani 1 1 d . . .
O49 O -0.9227(8) -0.0550(9) 0.0699(2) 0.126(5) Uani 1 1 d . . .
O50 O -0.8036(9) 0.1153(9) 0.0440(3) 0.133(6) Uani 1 1 d . . .
O51 O -0.9448(9) 0.0831(9) 0.0777(3) 0.140(6) Uani 1 1 d . . .
O52 O -0.7858(7) 0.1227(7) -0.0139(3) 0.104(4) Uani 1 1 d . . .
O53 O -0.9242(7) 0.1951(7) -0.0143(3) 0.095(4) Uani 1 1 d . . .
O54 O -0.9440(8) 0.1879(9) 0.0411(3) 0.126(6) Uani 1 1 d . . .
O55 O -1.1174(9) 0.0446(7) 0.0690(2) 0.103(4) Uani 1 1 d . . .
O56 O -1.1182(9) 0.1487(7) 0.0328(3) 0.109(4) Uani 1 1 d . . .
O57 O -1.2317(9) 0.0174(7) 0.0219(3) 0.107(4) Uani 1 1 d . . .
O58 O -1.2130(7) 0.0237(8) -0.0364(3) 0.126(5) Uani 1 1 d . . .
O59 O -0.9519(10) 0.0614(8) 0.0244(3) 0.064(6) Uani 0.50 1 d PD . .
O60 O -1.0742(9) 0.0263(10) 0.0179(4) 0.053(5) Uani 0.50 1 d PD . .
O61 O -1.0579(12) 0.0417(11) -0.0172(4) 0.077(7) Uani 0.50 1 d PD . .
O62 O -0.9432(11) 0.0569(9) -0.0160(3) 0.061(6) Uani 0.50 1 d PD . .
P3 P 0.0000 0.0000 0.5000 0.0493(14) Uani 1 2 d SD . .
Mo19 Mo -0.03055(12) -0.03305(9) 0.42102(3) 0.0819(5) Uani 1 1 d . . .
Mo20 Mo 0.18981(9) 0.04101(9) 0.45548(3) 0.0659(4) Uani 1 1 d . . .
Mo21 Mo 0.01836(12) 0.15550(9) 0.45870(3) 0.0835(5) Uani 1 1 d . . .
Mo22 Mo 0.03905(12) 0.18876(9) 0.53796(4) 0.0900(5) Uani 1 1 d . . .
Mo23 Mo 0.21759(9) 0.08138(9) 0.53497(4) 0.0750(5) Uani 1 1 d . . .
Mo24 Mo 0.17605(9) -0.10989(9) 0.49939(3) 0.0707(4) Uani 1 1 d . . .
O63 O -0.0387(8) -0.0487(7) 0.3836(2) 0.096(4) Uani 1 1 d . . .
O64 O 0.2773(9) 0.0603(8) 0.4347(3) 0.136(6) Uani 1 1 d . . .
O65 O 0.0268(8) 0.2284(6) 0.4393(3) 0.101(4) Uani 1 1 d . . .
O66 O 0.0599(7) 0.2775(5) 0.5557(2) 0.072(3) Uani 1 1 d . . .
O67 O 0.3209(8) 0.1181(7) 0.5506(3) 0.106(4) Uani 1 1 d . . .
O68 O 0.2568(8) -0.1634(6) 0.4981(3) 0.098(4) Uani 1 1 d . . .
O69 O -0.1514(9) -0.0509(7) 0.4325(3) 0.133(6) Uani 1 1 d . . .
O70 O 0.0995(8) -0.0105(6) 0.4265(3) 0.095(4) Uani 1 1 d . . .
O71 O -0.0285(8) 0.0720(6) 0.4285(2) 0.099(4) Uani 1 1 d . . .
O72 O 0.1333(8) 0.1272(7) 0.4540(2) 0.097(4) Uani 1 1 d . . .
O73 O 0.0568(8) 0.2055(8) 0.4979(2) 0.126(5) Uani 1 1 d . . .
O74 O -0.0877(8) 0.1727(8) 0.5291(2) 0.125(5) Uani 1 1 d . . .
O75 O 0.0204(9) 0.1316(7) 0.5699(3) 0.133(6) Uani 1 1 d . . .
O76 O 0.1608(10) 0.1658(8) 0.5363(3) 0.149(7) Uani 1 1 d . . .
O77 O 0.2379(6) 0.0899(6) 0.4946(2) 0.073(3) Uani 1 1 d . . .
O78 O 0.2285(7) -0.0231(6) 0.5257(2) 0.074(3) Uani 1 1 d . . .
O79 O 0.1035(8) -0.1460(9) 0.5283(3) 0.135(6) Uani 1 1 d . . .
O80 O 0.2051(7) -0.0511(5) 0.4677(2) 0.073(3) Uani 1 1 d . . .
O81 O -0.0307(11) 0.0754(7) 0.4978(3) 0.048(5) Uani 0.50 1 d PD . .
O82 O 0.0558(10) 0.0477(9) 0.5271(3) 0.054(5) Uani 0.50 1 d PD . .
O83 O 0.0986(7) 0.0066(9) 0.4956(4) 0.046(5) Uani 0.50 1 d PD . .
O84 O 0.0405(10) 0.0292(9) 0.4728(3) 0.044(4) Uani 0.50 1 d PD . .
Ag1 Ag -0.62595(9) 0.22031(11) 0.07950(3) 0.1112(6) Uani 1 1 d . . .
Ag2 Ag -0.39143(9) 0.32748(8) 0.15211(3) 0.0867(5) Uani 1 1 d . . .
N1 N -0.5461(10) 0.2213(11) 0.0385(3) 0.099(6) Uani 1 1 d . . .
N2 N -0.5032(10) 0.3384(9) 0.0837(3) 0.093(5) Uani 1 1 d . . .
N3 N -0.4774(9) 0.3752(8) 0.1124(3) 0.087(5) Uani 1 1 d . . .
N4 N -0.4588(8) 0.4199(8) 0.1740(3) 0.073(4) Uani 1 1 d . . .
N5 N -0.7271(10) 0.2408(9) 0.1138(4) 0.094(5) Uani 1 1 d . . .
N6 N -0.5721(8) 0.1959(7) 0.1275(3) 0.076(4) Uani 1 1 d . . .
N7 N -0.4809(8) 0.1984(7) 0.1362(3) 0.073(4) Uani 1 1 d . . .
N8 N -0.2977(8) 0.2454(8) 0.1418(3) 0.061(3) Uani 1 1 d . . .
C1 C -0.5810(11) 0.1738(13) 0.0130(4) 0.112(8) Uani 1 1 d . . .
H1A H -0.6346 0.1395 0.0140 0.135 Uiso 1 1 calc R . .
C2 C -0.5418(15) 0.1744(16) -0.0133(5) 0.133(9) Uani 1 1 d . . .
H2A H -0.5652 0.1412 -0.0305 0.160 Uiso 1 1 calc R . .
C3 C -0.4652(18) 0.2275(16) -0.0128(4) 0.136(9) Uani 1 1 d . . .
H3A H -0.4348 0.2315 -0.0304 0.163 Uiso 1 1 calc R . .
C4 C -0.4300(15) 0.2771(14) 0.0135(4) 0.123(8) Uani 1 1 d . . .
H4A H -0.3778 0.3135 0.0131 0.148 Uiso 1 1 calc R . .
C5 C -0.4707(14) 0.2712(12) 0.0376(4) 0.086(6) Uani 1 1 d . . .
C6 C -0.4409(12) 0.3214(9) 0.0672(4) 0.083(6) Uani 1 1 d . . .
C7 C -0.3413(13) 0.3408(12) 0.0745(4) 0.084(6) Uani 1 1 d . . .
C8 C -0.2845(13) 0.2895(11) 0.0660(4) 0.084(5) Uani 1 1 d . . .
H8A H -0.3101 0.2438 0.0543 0.101 Uiso 1 1 calc R . .
C9 C -0.1934(16) 0.3019(15) 0.0736(5) 0.115(7) Uani 1 1 d . . .
H9A H -0.1580 0.2659 0.0674 0.138 Uiso 1 1 calc R . .
C10 C -0.1575(16) 0.3677(17) 0.0905(5) 0.118(9) Uani 1 1 d . . .
H10A H -0.0957 0.3762 0.0958 0.142 Uiso 1 1 calc R . .
C11 C -0.2030(18) 0.4218(18) 0.1003(5) 0.150(11) Uani 1 1 d . . .
H11A H -0.1747 0.4664 0.1122 0.180 Uiso 1 1 calc R . .
C12 C -0.3034(14) 0.4077(13) 0.0912(4) 0.099(6) Uani 1 1 d . . .
H12A H -0.3383 0.4444 0.0970 0.119 Uiso 1 1 calc R . .
C13 C -0.5241(12) 0.4224(11) 0.1236(4) 0.094(6) Uani 1 1 d . . .
C14 C -0.6020(13) 0.4440(12) 0.1068(5) 0.124(8) Uani 1 1 d D . .
C15 C -0.5878(18) 0.4695(17) 0.0793(6) 0.202(16) Uani 1 1 d D . .
H15A H -0.5317 0.4698 0.0710 0.242 Uiso 1 1 calc R . .
C16 C -0.656(2) 0.494(2) 0.0641(6) 0.26(2) Uani 1 1 d D . .
H16A H -0.6440 0.5194 0.0476 0.310 Uiso 1 1 calc R . .
C17 C -0.7423(19) 0.480(2) 0.0745(7) 0.22(2) Uani 1 1 d D . .
H17A H -0.7910 0.4872 0.0625 0.261 Uiso 1 1 calc R . .
C18 C -0.7590(16) 0.457(2) 0.1021(7) 0.23(2) Uani 1 1 d D . .
H18A H -0.8170 0.4509 0.1092 0.273 Uiso 1 1 calc R . .
C19 C -0.6866(14) 0.4421(13) 0.1188(5) 0.178(13) Uani 1 1 d D . .
H19A H -0.6947 0.4309 0.1382 0.213 Uiso 1 1 calc R . .
C20 C -0.5028(11) 0.4553(11) 0.1563(4) 0.079(5) Uani 1 1 d . . .
C21 C -0.5266(15) 0.5250(11) 0.1673(5) 0.120(8) Uani 1 1 d . . .
H21A H -0.5552 0.5512 0.1546 0.144 Uiso 1 1 calc R . .
C22 C -0.5077(17) 0.5545(14) 0.1968(5) 0.146(11) Uani 1 1 d . . .
H22A H -0.5222 0.6013 0.2042 0.175 Uiso 1 1 calc R . .
C23 C -0.4670(13) 0.5142(10) 0.2154(4) 0.097(6) Uani 1 1 d . . .
H23A H -0.4564 0.5317 0.2358 0.117 Uiso 1 1 calc R . .
C24 C -0.4428(10) 0.4481(10) 0.2033(4) 0.075(5) Uani 1 1 d . . .
H24A H -0.4139 0.4213 0.2157 0.090 Uiso 1 1 calc R . .
C25 C -0.8024(12) 0.2657(14) 0.1062(4) 0.130(9) Uani 1 1 d . . .
H25A H -0.8092 0.2794 0.0872 0.156 Uiso 1 1 calc R . .
C26 C -0.8682(15) 0.2714(14) 0.1254(6) 0.131(10) Uani 1 1 d . . .
H26A H -0.9200 0.2886 0.1195 0.157 Uiso 1 1 calc R . .
C27 C -0.8600(16) 0.2519(14) 0.1542(7) 0.148(12) Uani 1 1 d . . .
H27A H -0.9047 0.2553 0.1679 0.177 Uiso 1 1 calc R . .
C28 C -0.7826(11) 0.2278(10) 0.1606(4) 0.093(6) Uani 1 1 d . . .
H28A H -0.7753 0.2124 0.1792 0.112 Uiso 1 1 calc R . .
C29 C -0.7133(11) 0.2242(9) 0.1412(5) 0.072(5) Uani 1 1 d . . .
C30 C -0.6231(11) 0.2066(10) 0.1487(4) 0.078(5) Uani 1 1 d . . .
C31 C -0.5964(12) 0.2113(11) 0.1807(5) 0.087(6) Uani 1 1 d . . .
C32 C -0.6036(13) 0.2748(11) 0.2022(5) 0.105(7) Uani 1 1 d . . .
H32A H -0.6272 0.3157 0.1968 0.125 Uiso 1 1 calc R . .
C33 C -0.5739(18) 0.2733(16) 0.2317(6) 0.131(10) Uani 1 1 d . . .
H33A H -0.5802 0.3129 0.2464 0.157 Uiso 1 1 calc R . .
C34 C -0.5352(14) 0.2135(18) 0.2393(6) 0.115(8) Uani 1 1 d . . .
H34A H -0.5140 0.2146 0.2590 0.138 Uiso 1 1 calc R . .
C35 C -0.5280(13) 0.1561(13) 0.2194(6) 0.116(9) Uani 1 1 d . . .
H35A H -0.5045 0.1155 0.2252 0.139 Uiso 1 1 calc R . .
C36 C -0.5548(11) 0.1551(12) 0.1903(5) 0.085(6) Uani 1 1 d . . .
H36A H -0.5449 0.1152 0.1763 0.102 Uiso 1 1 calc R . .
C37 C -0.4334(11) 0.1560(9) 0.1199(3) 0.067(4) Uani 1 1 d . . .
C38 C -0.4675(10) 0.0981(10) 0.0936(4) 0.072(5) Uani 1 1 d . . .
C39 C -0.5551(12) 0.0537(11) 0.0943(5) 0.097(6) Uani 1 1 d . . .
H39A H -0.5901 0.0609 0.1107 0.116 Uiso 1 1 calc R . .
C40 C -0.5881(13) -0.0018(13) 0.0694(5) 0.119(8) Uani 1 1 d . . .
H40A H -0.6446 -0.0327 0.0698 0.142 Uiso 1 1 calc R . .
C41 C -0.5379(14) -0.0110(14) 0.0445(5) 0.127(9) Uani 1 1 d . . .
H41A H -0.5595 -0.0483 0.0284 0.153 Uiso 1 1 calc R . .
C42 C -0.4526(14) 0.0377(13) 0.0440(4) 0.108(7) Uani 1 1 d . . .
H42A H -0.4188 0.0349 0.0271 0.129 Uiso 1 1 calc R . .
C43 C -0.4207(11) 0.0892(10) 0.0692(3) 0.075(5) Uani 1 1 d . . .
H43A H -0.3636 0.1193 0.0690 0.090 Uiso 1 1 calc R . .
C44 C -0.3338(9) 0.1755(11) 0.1292(3) 0.063(5) Uani 1 1 d . . .
C45 C -0.2826(10) 0.1176(8) 0.1243(3) 0.060(4) Uani 1 1 d . . .
H45A H -0.3092 0.0688 0.1154 0.071 Uiso 1 1 calc R . .
C46 C -0.1924(11) 0.1350(11) 0.1331(3) 0.073(5) Uani 1 1 d . . .
H46A H -0.1564 0.0979 0.1304 0.088 Uiso 1 1 calc R . .
C47 C -0.1560(12) 0.2070(12) 0.1457(3) 0.082(6) Uani 1 1 d . . .
H47A H -0.0944 0.2202 0.1513 0.098 Uiso 1 1 calc R . .
C48 C -0.2109(10) 0.2596(10) 0.1502(3) 0.072(5) Uani 1 1 d . . .
H48A H -0.1857 0.3081 0.1596 0.086 Uiso 1 1 calc R . .
Ag3 Ag 0.03458(8) -0.10121(8) 0.25553(4) 0.0862(4) Uani 1 1 d . . .
Ag4 Ag -0.02486(9) 0.13772(7) 0.29039(3) 0.0767(4) Uani 1 1 d . . .
N9 N 0.1739(8) -0.0794(8) 0.2432(3) 0.061(3) Uani 1 1 d . . .
N10 N 0.0689(8) 0.0238(7) 0.2343(3) 0.064(3) Uani 1 1 d . . .
N11 N 0.0026(8) 0.0666(6) 0.2416(3) 0.051(3) Uani 1 1 d . . .
N12 N -0.1491(8) 0.1209(7) 0.2592(3) 0.054(3) Uani 1 1 d . . .
N13 N 0.0622(8) 0.1667(7) 0.3311(3) 0.059(3) Uani 1 1 d . . .
N14 N -0.0269(8) 0.0170(7) 0.3152(3) 0.058(3) Uani 1 1 d . . .
N15 N -0.0522(8) -0.0481(7) 0.2947(3) 0.055(3) Uani 1 1 d . . .
N16 N -0.1122(8) -0.1509(7) 0.2454(3) 0.064(3) Uani 1 1 d . . .
C49 C 0.2227(13) -0.1389(10) 0.2385(4) 0.081(5) Uani 1 1 d . . .
H49A H 0.1996 -0.1877 0.2424 0.097 Uiso 1 1 calc R . .
C50 C 0.3110(14) -0.1191(13) 0.2271(5) 0.107(7) Uani 1 1 d . . .
H50A H 0.3430 -0.1582 0.2220 0.128 Uiso 1 1 calc R . .
C51 C 0.3500(13) -0.0504(14) 0.2232(6) 0.131(9) Uani 1 1 d . . .
H51A H 0.4100 -0.0407 0.2179 0.157 Uiso 1 1 calc R . .
C52 C 0.2989(11) 0.0092(10) 0.2272(4) 0.095(6) Uani 1 1 d . . .
H52A H 0.3219 0.0581 0.2234 0.114 Uiso 1 1 calc R . .
C53 C 0.2099(11) -0.0111(9) 0.2376(3) 0.062(4) Uani 1 1 d . . .
C54 C 0.1545(11) 0.0535(9) 0.2439(3) 0.058(4) Uani 1 1 d . . .
C55 C 0.1926(10) 0.1274(9) 0.2595(3) 0.054(4) Uani 1 1 d . . .
C56 C 0.2651(11) 0.1378(10) 0.2801(4) 0.074(5) Uani 1 1 d . . .
H56A H 0.2918 0.0964 0.2829 0.088 Uiso 1 1 calc R . .
C57 C 0.2977(12) 0.2044(11) 0.2959(4) 0.084(6) Uani 1 1 d . . .
H57A H 0.3475 0.2092 0.3093 0.101 Uiso 1 1 calc R . .
C58 C 0.2597(12) 0.2665(11) 0.2929(4) 0.080(5) Uani 1 1 d . . .
H58A H 0.2804 0.3127 0.3049 0.096 Uiso 1 1 calc R . .
C59 C 0.1904(11) 0.2588(9) 0.2718(4) 0.077(5) Uani 1 1 d . . .
H59A H 0.1657 0.3013 0.2690 0.092 Uiso 1 1 calc R . .
C60 C 0.1559(11) 0.1905(9) 0.2545(4) 0.072(5) Uani 1 1 d . . .
H60A H 0.1095 0.1866 0.2399 0.086 Uiso 1 1 calc R . .
C61 C -0.0626(10) 0.0616(8) 0.2217(4) 0.057(4) Uani 1 1 d . . .
C62 C -0.0606(13) 0.0208(12) 0.1914(4) 0.075(5) Uani 1 1 d . . .
C63 C 0.0030(13) 0.0544(11) 0.1730(4) 0.095(6) Uani 1 1 d . . .
H63A H 0.0424 0.0994 0.1803 0.114 Uiso 1 1 calc R . .
C64 C 0.008(3) 0.0207(19) 0.1434(6) 0.171(16) Uani 1 1 d . . .
H64A H 0.0514 0.0422 0.1313 0.205 Uiso 1 1 calc R . .
C65 C -0.049(3) -0.040(3) 0.1331(7) 0.19(2) Uani 1 1 d . . .
H65A H -0.0470 -0.0606 0.1131 0.233 Uiso 1 1 calc R . .
C66 C -0.117(2) -0.0786(17) 0.1520(8) 0.162(13) Uani 1 1 d . . .
H66A H -0.1547 -0.1244 0.1447 0.195 Uiso 1 1 calc R . .
C67 C -0.1205(15) -0.0415(13) 0.1820(4) 0.108(7) Uani 1 1 d . . .
H67A H -0.1643 -0.0609 0.1945 0.129 Uiso 1 1 calc R . .
C68 C -0.1431(9) 0.0936(8) 0.2314(3) 0.052(4) Uani 1 1 d . . .
C69 C -0.2136(10) 0.0932(9) 0.2093(4) 0.073(5) Uani 1 1 d . . .
H69A H -0.2092 0.0732 0.1894 0.088 Uiso 1 1 calc R . .
C70 C -0.2890(12) 0.1235(10) 0.2184(4) 0.084(5) Uani 1 1 d . . .
H70A H -0.3341 0.1281 0.2045 0.101 Uiso 1 1 calc R . .
C71 C -0.2950(9) 0.1466(8) 0.2484(4) 0.061(4) Uani 1 1 d . . .
H71A H -0.3481 0.1610 0.2553 0.073 Uiso 1 1 calc R . .
C72 C -0.2232(10) 0.1487(8) 0.2685(3) 0.058(4) Uani 1 1 d . . .
H72A H -0.2257 0.1692 0.2884 0.070 Uiso 1 1 calc R . .
C73 C 0.0885(10) 0.2370(10) 0.3456(4) 0.070(5) Uani 1 1 d . . .
H73A H 0.0736 0.2775 0.3369 0.085 Uiso 1 1 calc R . .
C74 C 0.1373(11) 0.2526(11) 0.3732(4) 0.083(6) Uani 1 1 d . . .
H74A H 0.1570 0.3024 0.3824 0.100 Uiso 1 1 calc R . .
C75 C 0.1554(12) 0.1934(12) 0.3865(4) 0.079(5) Uani 1 1 d . . .
H75A H 0.1862 0.2023 0.4052 0.095 Uiso 1 1 calc R . .
C76 C 0.1280(12) 0.1204(11) 0.3723(4) 0.077(5) Uani 1 1 d . . .
H76A H 0.1395 0.0793 0.3813 0.092 Uiso 1 1 calc R . .
C77 C 0.0843(9) 0.1094(10) 0.3450(3) 0.061(4) Uani 1 1 d . . .
C78 C 0.0563(10) 0.0309(9) 0.3283(3) 0.055(4) Uani 1 1 d . . .
C79 C 0.1232(10) -0.0187(10) 0.3273(3) 0.060(4) Uani 1 1 d . . .
C80 C 0.2153(11) 0.0130(9) 0.3277(3) 0.067(4) Uani 1 1 d . . .
H80A H 0.2338 0.0655 0.3313 0.080 Uiso 1 1 calc R . .
C81 C 0.2801(12) -0.0341(12) 0.3227(4) 0.083(5) Uani 1 1 d . . .
H81A H 0.3412 -0.0126 0.3226 0.100 Uiso 1 1 calc R . .
C82 C 0.2540(15) -0.1101(11) 0.3181(4) 0.086(6) Uani 1 1 d . . .
H82A H 0.2974 -0.1411 0.3156 0.103 Uiso 1 1 calc R . .
C83 C 0.1655(15) -0.1416(12) 0.3170(4) 0.093(6) Uani 1 1 d . . .
H83A H 0.1491 -0.1941 0.3124 0.112 Uiso 1 1 calc R . .
C84 C 0.0982(11) -0.0996(9) 0.3224(3) 0.064(4) Uani 1 1 d . . .
H84A H 0.0379 -0.1232 0.3228 0.077 Uiso 1 1 calc R . .
C85 C -0.1377(10) -0.0720(8) 0.2904(3) 0.054(4) Uani 1 1 d . . .
C86 C -0.2088(11) -0.0426(9) 0.3090(4) 0.067(4) Uani 1 1 d . . .
C87 C -0.2026(12) -0.0439(11) 0.3403(5) 0.098(6) Uani 1 1 d . . .
H87A H -0.1547 -0.0608 0.3493 0.118 Uiso 1 1 calc R . .
C88 C -0.2727(16) -0.0183(12) 0.3580(5) 0.116(7) Uani 1 1 d . . .
H88A H -0.2743 -0.0230 0.3783 0.139 Uiso 1 1 calc R . .
C89 C -0.3357(15) 0.0125(12) 0.3446(6) 0.110(8) Uani 1 1 d . . .
H89A H -0.3780 0.0324 0.3564 0.132 Uiso 1 1 calc R . .
C90 C -0.3409(12) 0.0162(11) 0.3141(6) 0.097(6) Uani 1 1 d . . .
H90A H -0.3851 0.0385 0.3057 0.117 Uiso 1 1 calc R . .
C91 C -0.2806(11) -0.0134(9) 0.2970(4) 0.070(5) Uani 1 1 d . . .
H91A H -0.2865 -0.0145 0.2763 0.084 Uiso 1 1 calc R . .
C92 C -0.1715(10) -0.1355(8) 0.2656(3) 0.055(4) Uani 1 1 d . . .
C93 C -0.2589(10) -0.1766(10) 0.2641(4) 0.073(5) Uani 1 1 d . . .
H93A H -0.2990 -0.1681 0.2790 0.087 Uiso 1 1 calc R . .
C94 C -0.2840(12) -0.2326(10) 0.2386(4) 0.088(6) Uani 1 1 d . . .
H94A H -0.3428 -0.2605 0.2363 0.106 Uiso 1 1 calc R . .
C95 C -0.2244(14) -0.2459(11) 0.2180(4) 0.091(6) Uani 1 1 d . . .
H95A H -0.2404 -0.2836 0.2016 0.109 Uiso 1 1 calc R . .
C96 C -0.1402(12) -0.2028(10) 0.2217(4) 0.066(4) Uani 1 1 d . . .
H96A H -0.0997 -0.2100 0.2068 0.079 Uiso 1 1 calc R . .
Ag5 Ag 0.57191(8) 0.74774(9) 0.42650(3) 0.0900(5) Uani 1 1 d . . .
Ag6 Ag 0.34010(8) 0.64558(7) 0.35352(3) 0.0724(4) Uani 1 1 d . . .
N17 N 0.2487(7) 0.7269(7) 0.3679(2) 0.049(3) Uani 1 1 d . . .
N18 N 0.4291(8) 0.7731(6) 0.3717(2) 0.056(3) Uani 1 1 d . . .
N19 N 0.5222(7) 0.7796(6) 0.3796(2) 0.053(3) Uani 1 1 d . . .
N20 N 0.6800(8) 0.7394(7) 0.3933(3) 0.063(3) Uani 1 1 d . . .
N21 N 0.4957(10) 0.7398(9) 0.4673(3) 0.079(4) Uani 1 1 d . . .
N22 N 0.4512(8) 0.6276(7) 0.4209(3) 0.056(3) Uani 1 1 d . . .
N23 N 0.4275(7) 0.5952(7) 0.3914(3) 0.055(3) Uani 1 1 d . . .
N24 N 0.4071(7) 0.5538(7) 0.3308(3) 0.057(3) Uani 1 1 d . . .
C97 C 0.1581(9) 0.7081(9) 0.3634(3) 0.060(4) Uani 1 1 d . . .
H97A H 0.1347 0.6605 0.3527 0.072 Uiso 1 1 calc R . .
C98 C 0.0986(11) 0.7523(10) 0.3729(3) 0.074(5) Uani 1 1 d . . .
H98A H 0.0363 0.7369 0.3688 0.088 Uiso 1 1 calc R . .
C99 C 0.1349(12) 0.8213(13) 0.3890(4) 0.100(7) Uani 1 1 d . . .
H99A H 0.0967 0.8527 0.3974 0.120 Uiso 1 1 calc R . .
C100 C 0.2292(11) 0.8452(9) 0.3929(3) 0.073(5) Uani 1 1 d . . .
H10B H 0.2536 0.8944 0.4018 0.088 Uiso 1 1 calc R . .
C101 C 0.2847(9) 0.7961(8) 0.3835(3) 0.049(4) Uani 1 1 d . . .
C102 C 0.3852(9) 0.8160(8) 0.3880(3) 0.050(4) Uani 1 1 d . . .
C103 C 0.4284(11) 0.8810(9) 0.4097(3) 0.057(4) Uani 1 1 d . . .
C104 C 0.4007(10) 0.8893(10) 0.4394(4) 0.079(5) Uani 1 1 d . . .
H10C H 0.3527 0.8542 0.4447 0.094 Uiso 1 1 calc R . .
C105 C 0.4437(13) 0.9495(12) 0.4613(4) 0.088(6) Uani 1 1 d . . .
H10D H 0.4235 0.9551 0.4806 0.106 Uiso 1 1 calc R . .
C106 C 0.5143(13) 0.9983(10) 0.4535(5) 0.092(6) Uani 1 1 d . . .
H10E H 0.5444 1.0372 0.4678 0.110 Uiso 1 1 calc R . .
C107 C 0.5431(14) 0.9924(13) 0.4251(5) 0.124(8) Uani 1 1 d . . .
H10F H 0.5912 1.0275 0.4199 0.149 Uiso 1 1 calc R . .
C108 C 0.5003(12) 0.9343(11) 0.4047(4) 0.086(6) Uani 1 1 d . . .
H10G H 0.5220 0.9306 0.3856 0.103 Uiso 1 1 calc R . .
C109 C 0.5729(9) 0.7681(8) 0.3577(3) 0.052(4) Uani 1 1 d . . .
C110 C 0.5438(9) 0.7674(9) 0.3256(3) 0.053(4) Uani 1 1 d . . .
C111 C 0.5103(11) 0.8268(9) 0.3157(4) 0.075(5) Uani 1 1 d . . .
H11B H 0.5081 0.8704 0.3290 0.090 Uiso 1 1 calc R . .
C112 C 0.4795(12) 0.8215(13) 0.2857(5) 0.097(7) Uani 1 1 d . . .
H11C H 0.4583 0.8613 0.2783 0.116 Uiso 1 1 calc R . .
C113 C 0.4823(13) 0.7537(15) 0.2675(4) 0.098(7) Uani 1 1 d . . .
H11D H 0.4588 0.7464 0.2478 0.118 Uiso 1 1 calc R . .
C114 C 0.5171(14) 0.7002(11) 0.2776(5) 0.102(7) Uani 1 1 d . . .
H11E H 0.5223 0.6577 0.2641 0.122 Uiso 1 1 calc R . .
C115 C 0.5461(12) 0.7025(10) 0.3063(4) 0.082(5) Uani 1 1 d . . .
H11F H 0.5669 0.6615 0.3128 0.098 Uiso 1 1 calc R . .
C116 C 0.6648(9) 0.7574(8) 0.3654(3) 0.050(4) Uani 1 1 d . . .
C117 C 0.7332(12) 0.7641(11) 0.3466(4) 0.090(6) Uani 1 1 d . . .
H11G H 0.7229 0.7770 0.3277 0.108 Uiso 1 1 calc R . .
C118 C 0.8181(13) 0.7520(12) 0.3550(5) 0.100(6) Uani 1 1 d . . .
H11H H 0.8655 0.7571 0.3421 0.120 Uiso 1 1 calc R . .
C119 C 0.8302(12) 0.7323(12) 0.3828(5) 0.100(7) Uani 1 1 d . . .
H11I H 0.8873 0.7250 0.3891 0.120 Uiso 1 1 calc R . .
C120 C 0.7627(11) 0.7231(10) 0.4015(4) 0.086(6) Uani 1 1 d . . .
H12B H 0.7715 0.7059 0.4197 0.103 Uiso 1 1 calc R . .
C121 C 0.5253(12) 0.7836(11) 0.4932(4) 0.092(6) Uani 1 1 d . . .
H12C H 0.5777 0.8201 0.4934 0.111 Uiso 1 1 calc R . .
C122 C 0.4821(15) 0.7778(12) 0.5200(4) 0.096(6) Uani 1 1 d . . .
H12D H 0.5040 0.8097 0.5376 0.115 Uiso 1 1 calc R . .
C123 C 0.4068(16) 0.7236(14) 0.5191(4) 0.105(7) Uani 1 1 d . . .
H12E H 0.3765 0.7171 0.5365 0.126 Uiso 1 1 calc R . .
C124 C 0.3746(11) 0.6777(10) 0.4926(4) 0.077(5) Uani 1 1 d . . .
H12F H 0.3223 0.6409 0.4918 0.092 Uiso 1 1 calc R . .
C125 C 0.4223(11) 0.6882(10) 0.4674(3) 0.058(4) Uani 1 1 d . . .
C126 C 0.3858(10) 0.6410(8) 0.4380(3) 0.052(4) Uani 1 1 d . . .
C127 C 0.2900(10) 0.6206(10) 0.4321(3) 0.063(4) Uani 1 1 d . . .
C128 C 0.2350(13) 0.6699(11) 0.4410(4) 0.086(6) Uani 1 1 d . . .
H12G H 0.2596 0.7157 0.4527 0.103 Uiso 1 1 calc R . .
C129 C 0.1418(16) 0.6543(16) 0.4330(5) 0.109(7) Uani 1 1 d . . .
H12H H 0.1047 0.6894 0.4385 0.131 Uiso 1 1 calc R . .
C130 C 0.1079(15) 0.5841(18) 0.4167(6) 0.119(8) Uani 1 1 d . . .
H13A H 0.0455 0.5714 0.4123 0.142 Uiso 1 1 calc R . .
C131 C 0.1592(15) 0.5330(14) 0.4066(4) 0.112(7) Uani 1 1 d . . .
H13B H 0.1343 0.4874 0.3947 0.135 Uiso 1 1 calc R . .
C132 C 0.2522(13) 0.5521(12) 0.4150(4) 0.090(6) Uani 1 1 d . . .
H13C H 0.2896 0.5175 0.4090 0.108 Uiso 1 1 calc R . .
C133 C 0.4765(10) 0.5485(8) 0.3793(3) 0.056(4) Uani 1 1 d . . .
C134 C 0.5473(11) 0.5203(9) 0.3957(4) 0.065(4) Uani 1 1 d . . .
C135 C 0.5267(15) 0.4808(13) 0.4194(5) 0.116(7) Uani 1 1 d . . .
H13D H 0.4672 0.4707 0.4251 0.139 Uiso 1 1 calc R . .
C136 C 0.598(2) 0.4550(14) 0.4354(6) 0.137(8) Uani 1 1 d U . .
H13E H 0.5871 0.4267 0.4512 0.164 Uiso 1 1 calc R . .
C137 C 0.684(2) 0.476(2) 0.4255(8) 0.167(13) Uani 1 1 d . . .
H13F H 0.7308 0.4616 0.4365 0.201 Uiso 1 1 calc R . .
C138 C 0.711(2) 0.512(2) 0.4028(8) 0.169(14) Uani 1 1 d . . .
H13G H 0.7709 0.5224 0.3972 0.202 Uiso 1 1 calc R . .
C139 C 0.6374(13) 0.5347(10) 0.3880(4) 0.092(6) Uani 1 1 d . . .
H13H H 0.6503 0.5611 0.3718 0.110 Uiso 1 1 calc R . .
C140 C 0.4590(9) 0.5189(8) 0.3473(3) 0.051(4) Uani 1 1 d . . .
C141 C 0.4938(11) 0.4592(9) 0.3339(4) 0.075(5) Uani 1 1 d . . .
H14A H 0.5275 0.4341 0.3455 0.090 Uiso 1 1 calc R . .
C142 C 0.4803(11) 0.4346(10) 0.3032(4) 0.091(6) Uani 1 1 d . . .
H14B H 0.5070 0.3954 0.2940 0.110 Uiso 1 1 calc R . .
C143 C 0.4289(11) 0.4683(9) 0.2878(4) 0.076(5) Uani 1 1 d . . .
H14C H 0.4169 0.4527 0.2673 0.091 Uiso 1 1 calc R . .
C144 C 0.3924(10) 0.5273(9) 0.3021(4) 0.069(5) Uani 1 1 d . . .
H14D H 0.3550 0.5500 0.2908 0.082 Uiso 1 1 calc R . .
O85 O 0.699(3) 0.655(2) 0.5618(8) 0.184(14) Uiso 0.50 1 d PD . .
N25 N 0.7022(16) 0.6455(13) 0.5138(5) 0.075(8) Uiso 0.50 1 d PD . .
C145 C 0.707(3) 0.6989(18) 0.5395(6) 0.154(18) Uiso 0.50 1 d PD . .
H14E H 0.7138 0.7515 0.5410 0.185 Uiso 0.50 1 calc PR . .
C146 C 0.643(3) 0.5761(19) 0.5126(9) 0.22(3) Uiso 0.50 1 d PD . .
H14F H 0.6298 0.5665 0.5326 0.328 Uiso 0.50 1 calc PR . .
H14G H 0.6705 0.5361 0.5028 0.328 Uiso 0.50 1 calc PR . .
H14H H 0.5876 0.5779 0.5017 0.328 Uiso 0.50 1 calc PR . .
C147 C 0.728(2) 0.6709(18) 0.4868(5) 0.105(13) Uiso 0.50 1 d PD . .
H14I H 0.7233 0.6281 0.4713 0.157 Uiso 0.50 1 calc PR . .
H14J H 0.7903 0.6974 0.4892 0.157 Uiso 0.50 1 calc PR . .
H14K H 0.6899 0.7047 0.4814 0.157 Uiso 0.50 1 calc PR . .
O86 O -0.333(2) 0.188(2) 0.4180(8) 0.180(12) Uiso 0.50 1 d PDU . .
N26 N -0.2084(19) 0.1986(15) 0.3901(7) 0.120(9) Uiso 0.50 1 d PDU . .
C148 C -0.253(2) 0.166(2) 0.4132(8) 0.128(10) Uiso 0.50 1 d PDU . .
H14L H -0.2300 0.1327 0.4242 0.154 Uiso 0.50 1 calc PR . .
C149 C -0.213(3) 0.2741(18) 0.3873(11) 0.192(16) Uiso 0.50 1 d PDU . .
H14M H -0.2707 0.2847 0.3935 0.288 Uiso 0.50 1 calc PR . .
H14N H -0.2062 0.2818 0.3668 0.288 Uiso 0.50 1 calc PR . .
H14O H -0.1653 0.3075 0.3997 0.288 Uiso 0.50 1 calc PR . .
C150 C -0.1297(18) 0.1732(17) 0.3807(7) 0.085(10) Uiso 0.50 1 d PDU . .
H15B H -0.1400 0.1186 0.3783 0.128 Uiso 0.50 1 calc PR . .
H15C H -0.0807 0.1933 0.3954 0.128 Uiso 0.50 1 calc PR . .
H15D H -0.1142 0.1901 0.3619 0.128 Uiso 0.50 1 calc PR . .
O87 O -0.525(3) 0.114(2) 0.3355(9) 0.199(13) Uiso 0.50 1 d PDU . .
N27 N -0.535(3) 0.1963(17) 0.3689(7) 0.153(11) Uiso 0.50 1 d PDU . .
C151 C -0.491(3) 0.188(2) 0.3424(8) 0.165(12) Uiso 0.50 1 d PDU . .
H15E H -0.4517 0.2221 0.3328 0.198 Uiso 0.50 1 calc PR . .
C152 C -0.572(3) 0.135(2) 0.3830(10) 0.179(16) Uiso 0.50 1 d PDU . .
H15F H -0.6079 0.0969 0.3687 0.268 Uiso 0.50 1 calc PR . .
H15G H -0.6087 0.1521 0.3986 0.268 Uiso 0.50 1 calc PR . .
H15H H -0.5235 0.1147 0.3916 0.268 Uiso 0.50 1 calc PR . .
C153 C -0.540(4) 0.2690(19) 0.3825(10) 0.196(17) Uiso 0.50 1 d PDU . .
H15I H -0.5805 0.2658 0.3985 0.294 Uiso 0.50 1 calc PR . .
H15J H -0.5619 0.2968 0.3680 0.294 Uiso 0.50 1 calc PR . .
H15K H -0.4806 0.2948 0.3904 0.294 Uiso 0.50 1 calc PR . .
O88 O 0.442(2) 0.7417(17) 0.1920(6) 0.133(10) Uiso 0.50 1 d PD . .
N28 N 0.3222(18) 0.6768(17) 0.1623(6) 0.107(10) Uiso 0.50 1 d PD . .
C154 C 0.411(2) 0.717(2) 0.1635(7) 0.160(19) Uiso 0.50 1 d PD . .
H15L H 0.4436 0.7256 0.1468 0.191 Uiso 0.50 1 calc PR . .
C155 C 0.280(3) 0.645(3) 0.1346(7) 0.24(3) Uiso 0.50 1 d PD . .
H15M H 0.3076 0.6717 0.1193 0.358 Uiso 0.50 1 calc PR . .
H15N H 0.2165 0.6485 0.1347 0.358 Uiso 0.50 1 calc PR . .
H15O H 0.2854 0.5924 0.1307 0.358 Uiso 0.50 1 calc PR . .
C156 C 0.289(3) 0.648(3) 0.1878(8) 0.19(2) Uiso 0.50 1 d PD . .
H15P H 0.2272 0.6227 0.1836 0.287 Uiso 0.50 1 calc PR . .
H15Q H 0.2915 0.6895 0.2038 0.287 Uiso 0.50 1 calc PR . .
H15R H 0.3253 0.6133 0.1935 0.287 Uiso 0.50 1 calc PR . .
O89 O -0.416(4) -0.072(4) 0.2133(12) 0.16(2) Uiso 0.25 1 d PD . .
N29 N -0.421(5) -0.071(3) 0.1652(8) 0.17(3) Uiso 0.25 1 d PD . .
C157 C -0.401(5) -0.114(3) 0.1874(10) 0.11(3) Uiso 0.25 1 d PD . .
H15S H -0.3821 -0.1606 0.1850 0.134 Uiso 0.25 1 calc PR . .
C158 C -0.418(4) -0.101(3) 0.1351(8) 0.08(2) Uiso 0.25 1 d PD . .
H15T H -0.4387 -0.0672 0.1227 0.120 Uiso 0.25 1 calc PR . .
H15U H -0.4555 -0.1499 0.1311 0.120 Uiso 0.25 1 calc PR . .
H15V H -0.3561 -0.1046 0.1309 0.120 Uiso 0.25 1 calc PR . .
C159 C -0.464(3) -0.009(2) 0.1729(8) 0.020(10) Uiso 0.25 1 d PD . .
H15W H -0.4792 0.0106 0.1551 0.031 Uiso 0.25 1 calc PR . .
H15X H -0.4233 0.0296 0.1860 0.031 Uiso 0.25 1 calc PR . .
H15Y H -0.5179 -0.0250 0.1830 0.031 Uiso 0.25 1 calc PR . .
O90 O -0.676(4) -0.018(3) 0.1495(16) 0.18(3) Uiso 0.25 1 d PD . .
N30 N -0.785(3) -0.118(3) 0.1423(11) 0.11(2) Uiso 0.25 1 d PD . .
C160 C -0.764(4) -0.042(3) 0.1541(17) 0.14(3) Uiso 0.25 1 d PD . .
H16B H -0.8035 -0.0124 0.1633 0.166 Uiso 0.25 1 calc PR . .
C161 C -0.875(3) -0.154(4) 0.1437(18) 0.15(4) Uiso 0.25 1 d PD . .
H16C H -0.8802 -0.2076 0.1374 0.222 Uiso 0.25 1 calc PR . .
H16D H -0.9128 -0.1333 0.1307 0.222 Uiso 0.25 1 calc PR . .
H16E H -0.8928 -0.1453 0.1639 0.222 Uiso 0.25 1 calc PR . .
C162 C -0.743(4) -0.140(3) 0.1160(11) 0.09(2) Uiso 0.25 1 d PD . .
H16F H -0.6816 -0.1129 0.1172 0.136 Uiso 0.25 1 calc PR . .
H16G H -0.7757 -0.1270 0.0992 0.136 Uiso 0.25 1 calc PR . .
H16H H -0.7441 -0.1934 0.1134 0.136 Uiso 0.25 1 calc PR . .
O1W O -0.123(5) 0.363(4) -0.0012(16) 0.17(3) Uiso 0.25 1 d P . .
O2W O 0.054(5) 0.601(4) 0.5203(17) 0.19(3) Uiso 0.25 1 d P . .
O3W O -0.358(4) 0.324(3) 0.3146(12) 0.127(19) Uiso 0.25 1 d P . .
O4W O 0.185(3) 0.574(3) 0.5147(11) 0.112(17) Uiso 0.25 1 d P . .
O5W O -1.255(6) -0.309(5) 0.1315(19) 0.21(3) Uiso 0.25 1 d P B 1
O6W O -1.130(4) -0.326(3) 0.1215(13) 0.13(2) Uiso 0.25 1 d P C 2

loop_
_atom_site_aniso_label
_atom_site_aniso_U_11
_atom_site_aniso_U_22
_atom_site_aniso_U_33
_atom_site_aniso_U_23
_atom_site_aniso_U_13
_atom_site_aniso_U_12
P1 0.051(2) 0.035(2) 0.046(2) -0.0033(17) 0.0012(17) 0.0086(18)
Mo1 0.0899(11) 0.0388(9) 0.0642(10) -0.0078(7) -0.0032(8) 0.0210(8)
Mo2 0.0505(8) 0.0415(8) 0.0707(9) -0.0023(7) 0.0048(7) 0.0084(7)
Mo3 0.0659(9) 0.0539(9) 0.0457(8) -0.0025(7) 0.0074(7) 0.0046(7)
Mo4 0.0522(8) 0.0503(9) 0.0512(8) -0.0021(7) -0.0024(6) 0.0130(7)
Mo5 0.0509(8) 0.0618(10) 0.0655(9) 0.0099(7) 0.0073(7) 0.0180(7)
Mo6 0.0666(9) 0.0437(9) 0.0601(9) 0.0117(7) 0.0079(7) 0.0143(7)
Mo7 0.0678(9) 0.0404(8) 0.0581(9) -0.0050(7) -0.0064(7) 0.0187(7)
Mo8 0.0516(8) 0.0523(9) 0.0619(9) -0.0028(7) -0.0026(7) 0.0060(7)
Mo9 0.0715(9) 0.0622(10) 0.0460(8) -0.0001(7) 0.0050(7) 0.0141(8)
Mo10 0.0583(8) 0.0545(9) 0.0554(9) 0.0008(7) -0.0002(7) 0.0183(7)
Mo11 0.0483(8) 0.0483(9) 0.0666(9) -0.0021(7) 0.0024(7) 0.0124(7)
Mo12 0.0782(10) 0.0508(10) 0.0696(10) 0.0133(8) 0.0214(8) 0.0231(8)
O1 0.059(6) 0.042(6) 0.098(8) -0.010(6) 0.007(6) 0.011(5)
O2 0.066(7) 0.094(10) 0.110(9) 0.003(7) 0.009(6) -0.025(7)
O3 0.071(7) 0.094(9) 0.049(6) -0.009(6) 0.007(5) 0.017(6)
O4 0.105(9) 0.062(8) 0.076(8) 0.006(6) -0.030(6) 0.022(6)
O5 0.090(8) 0.025(6) 0.093(8) 0.007(5) 0.022(6) 0.012(5)
O6 0.083(8) 0.055(7) 0.091(8) 0.033(6) 0.003(6) 0.015(6)
O7 0.112(8) 0.044(7) 0.058(6) -0.025(5) -0.012(6) 0.038(6)
O8 0.058(6) 0.059(7) 0.090(8) 0.000(6) 0.002(6) -0.010(5)
O9 0.085(8) 0.112(10) 0.049(6) 0.005(6) 0.027(6) 0.036(7)
O10 0.111(9) 0.102(9) 0.062(7) -0.010(6) -0.030(6) 0.046(7)
O11 0.067(7) 0.088(8) 0.099(8) 0.016(7) 0.029(6) 0.044(6)
O12 0.080(8) 0.079(9) 0.121(10) 0.062(7) 0.023(7) 0.016(6)
O13 0.098(8) 0.050(7) 0.092(8) 0.031(6) -0.028(6) -0.015(6)
O14 0.126(10) 0.117(10) 0.072(8) 0.002(7) 0.019(7) 0.080(9)
O15 0.128(10) 0.093(9) 0.045(6) 0.009(6) 0.019(6) 0.064(8)
O16 0.097(8) 0.057(8) 0.080(8) 0.014(6) -0.027(6) -0.019(6)
O17 0.096(8) 0.095(9) 0.080(8) 0.005(7) 0.020(6) 0.055(7)
O18 0.084(7) 0.044(7) 0.083(8) 0.012(5) 0.025(6) 0.021(6)
O19 0.067(7) 0.063(7) 0.063(7) 0.001(5) 0.018(5) 0.017(5)
O20 0.083(8) 0.058(7) 0.081(8) -0.005(6) 0.025(6) 0.019(6)
O21 0.084(8) 0.075(8) 0.099(9) 0.020(7) -0.026(7) -0.004(6)
O22 0.052(6) 0.032(6) 0.110(8) -0.002(6) 0.016(6) -0.001(5)
O23 0.071(7) 0.047(7) 0.089(8) -0.033(6) 0.015(6) 0.004(5)
O24 0.111(8) 0.050(7) 0.050(6) -0.007(5) 0.019(6) 0.037(6)
O25 0.099(9) 0.082(9) 0.081(8) 0.030(7) -0.034(7) -0.015(7)
O26 0.080(8) 0.110(10) 0.062(7) 0.001(6) 0.008(6) 0.040(7)
O27 0.082(8) 0.067(8) 0.092(8) 0.020(6) -0.029(6) 0.000(6)
O28 0.080(7) 0.093(9) 0.056(7) 0.008(6) -0.003(5) 0.039(6)
O29 0.057(7) 0.102(9) 0.076(7) -0.003(6) 0.000(5) 0.028(6)
O30 0.090(8) 0.057(7) 0.081(8) 0.025(6) -0.032(6) -0.004(6)
O31 0.102(8) 0.032(6) 0.058(6) -0.004(5) 0.012(6) 0.009(5)
O32 0.093(8) 0.042(6) 0.055(6) -0.019(5) 0.025(5) 0.002(5)
O33 0.054(6) 0.044(7) 0.135(10) -0.019(6) 0.021(6) 0.003(5)
O34 0.080(7) 0.054(7) 0.053(6) 0.000(5) 0.011(5) 0.013(5)
O35 0.088(8) 0.085(9) 0.107(9) -0.005(7) 0.035(7) 0.029(7)
O36 0.060(7) 0.074(8) 0.105(9) -0.006(7) 0.025(6) 0.007(6)
O37 0.038(7) 0.042(8) 0.060(8) -0.008(6) -0.011(6) 0.021(6)
O38 0.058(8) 0.043(8) 0.044(7) 0.003(6) 0.006(6) 0.013(6)
O39 0.041(7) 0.030(7) 0.055(8) -0.007(6) 0.000(6) -0.004(6)
O40 0.059(8) 0.042(8) 0.047(8) -0.006(6) -0.008(6) 0.016(6)
O37' 0.044(12) 0.039(12) 0.051(12) -0.001(9) 0.009(9) 0.002(9)
O38' 0.039(11) 0.038(12) 0.043(11) 0.014(9) 0.010(9) 0.005(9)
O39' 0.034(11) 0.020(11) 0.036(11) -0.002(8) 0.007(8) 0.000(8)
O40' 0.032(11) 0.031(11) 0.039(11) 0.001(8) 0.008(8) 0.011(9)
P2 0.041(3) 0.088(5) 0.043(3) -0.017(3) -0.001(3) 0.017(3)
Mo13 0.0748(11) 0.1117(15) 0.0804(12) 0.0161(11) 0.0033(9) 0.0120(10)
Mo14 0.0671(11) 0.1569(19) 0.0658(11) -0.0023(11) -0.0062(9) 0.0341(12)
Mo15 0.0741(11) 0.1095(16) 0.0925(13) 0.0022(11) 0.0161(10) -0.0006(11)
Mo16 0.0896(12) 0.1319(17) 0.0687(11) -0.0161(10) 0.0191(9) 0.0491(12)
Mo17 0.0609(10) 0.1230(15) 0.0730(11) -0.0228(10) -0.0017(8) 0.0426(10)
Mo18 0.0614(10) 0.1033(14) 0.0786(11) -0.0051(10) 0.0296(8) 0.0122(9)
O41 0.161(14) 0.173(15) 0.115(11) 0.058(11) 0.027(10) 0.082(12)
O42 0.080(8) 0.139(11) 0.071(8) -0.025(7) -0.005(6) 0.024(8)
O43 0.088(9) 0.107(11) 0.127(11) -0.030(9) 0.003(8) -0.007(8)
O44 0.093(9) 0.147(12) 0.067(8) -0.039(8) 0.009(6) 0.026(8)
O45 0.054(7) 0.139(12) 0.181(13) 0.013(10) 0.005(8) 0.055(8)
O46 0.075(8) 0.200(15) 0.094(9) 0.027(9) 0.043(7) 0.018(9)
O47 0.078(9) 0.175(14) 0.095(9) -0.050(9) 0.038(7) -0.027(9)
O48 0.099(9) 0.110(10) 0.085(9) -0.011(7) -0.008(7) 0.021(8)
O49 0.097(10) 0.180(15) 0.067(8) -0.053(9) 0.003(7) -0.017(10)
O50 0.105(10) 0.219(17) 0.116(11) 0.096(11) 0.056(8) 0.075(11)
O51 0.102(10) 0.230(16) 0.145(12) 0.089(11) 0.066(9) 0.127(11)
O52 0.069(8) 0.125(11) 0.101(9) -0.031(8) -0.016(7) 0.011(7)
O53 0.071(8) 0.098(10) 0.103(9) -0.028(7) -0.012(7) 0.014(7)
O54 0.081(8) 0.216(16) 0.126(11) 0.103(11) 0.068(8) 0.082(10)
O55 0.136(11) 0.103(10) 0.061(8) 0.002(7) -0.026(7) 0.012(9)
O56 0.125(10) 0.106(10) 0.077(8) -0.017(7) -0.035(7) 0.002(8)
O57 0.148(12) 0.075(9) 0.082(9) -0.027(7) -0.025(8) 0.012(8)
O58 0.067(8) 0.186(14) 0.087(9) -0.071(9) -0.001(7) -0.017(8)
O59 0.046(12) 0.079(16) 0.076(15) 0.020(12) 0.018(10) 0.026(11)
O60 0.030(10) 0.059(14) 0.068(13) -0.015(10) 0.014(9) 0.016(9)
O61 0.054(13) 0.113(19) 0.060(14) -0.024(13) -0.009(11) 0.034(13)
O62 0.046(12) 0.085(16) 0.043(12) -0.012(11) 0.027(9) -0.003(11)
P3 0.065(4) 0.043(4) 0.039(3) 0.000(3) 0.015(3) 0.012(3)
Mo19 0.1219(14) 0.0839(13) 0.0467(9) 0.0077(8) 0.0202(9) 0.0358(10)
Mo20 0.0516(8) 0.0931(12) 0.0579(9) 0.0154(8) 0.0183(7) 0.0204(8)
Mo21 0.1262(14) 0.0707(12) 0.0562(10) 0.0145(9) 0.0234(9) 0.0181(10)
Mo22 0.1169(14) 0.0544(11) 0.0914(12) -0.0156(9) 0.0365(10) 0.0100(10)
Mo23 0.0536(9) 0.0744(11) 0.0952(12) -0.0054(9) 0.0143(8) 0.0183(8)
Mo24 0.0491(8) 0.0736(11) 0.0868(11) -0.0084(9) 0.0117(8) 0.0179(8)
O63 0.108(9) 0.119(10) 0.056(7) -0.024(7) -0.002(6) 0.034(8)
O64 0.128(11) 0.132(12) 0.145(12) 0.012(10) 0.107(10) 0.007(9)
O65 0.112(10) 0.080(9) 0.131(11) 0.048(8) 0.051(8) 0.042(7)
O66 0.078(7) 0.056(7) 0.074(7) -0.019(6) -0.003(6) 0.018(6)
O67 0.103(10) 0.098(10) 0.097(9) -0.010(8) -0.031(7) -0.018(8)
O68 0.126(10) 0.080(9) 0.108(9) 0.016(7) 0.023(8) 0.067(8)
O69 0.168(13) 0.106(10) 0.179(13) 0.087(10) 0.149(11) 0.094(10)
O70 0.113(10) 0.072(9) 0.098(9) 0.006(7) -0.027(7) 0.024(7)
O71 0.126(10) 0.083(9) 0.089(8) -0.020(7) -0.054(7) 0.055(8)
O72 0.116(10) 0.098(10) 0.078(8) -0.010(7) -0.033(7) 0.042(8)
O73 0.110(10) 0.152(13) 0.070(8) -0.032(8) 0.032(7) -0.069(9)
O74 0.106(10) 0.162(13) 0.061(8) -0.038(8) 0.031(7) -0.067(9)
O75 0.155(12) 0.110(11) 0.181(13) 0.083(10) 0.133(11) 0.088(10)
O76 0.168(14) 0.130(12) 0.202(15) 0.074(11) 0.116(12) 0.115(11)
O77 0.067(7) 0.073(8) 0.074(7) -0.003(6) -0.011(6) 0.016(6)
O78 0.081(7) 0.062(7) 0.081(8) 0.008(6) -0.019(6) 0.021(6)
O79 0.099(10) 0.185(15) 0.072(8) -0.036(9) 0.041(7) -0.070(9)
O80 0.088(8) 0.055(7) 0.079(7) -0.004(6) -0.013(6) 0.033(6)
O81 0.056(12) 0.071(14) 0.024(9) -0.005(9) 0.000(8) 0.041(11)
O82 0.043(11) 0.063(14) 0.056(12) -0.011(10) -0.006(9) 0.025(10)
O83 0.018(9) 0.049(12) 0.065(12) -0.023(9) 0.007(8) 0.013(8)
O84 0.037(10) 0.042(12) 0.051(12) 0.000(9) 0.000(9) 0.009(9)
Ag1 0.0660(9) 0.1660(17) 0.0862(11) -0.0400(10) 0.0023(8) 0.0235(10)
Ag2 0.0721(9) 0.0817(11) 0.1011(11) -0.0285(8) -0.0068(8) 0.0334(8)
N1 0.056(9) 0.153(16) 0.074(11) -0.062(10) -0.026(8) 0.045(10)
N2 0.074(10) 0.110(13) 0.087(11) -0.036(10) -0.010(9) 0.037(9)
N3 0.078(10) 0.099(12) 0.079(11) -0.034(9) 0.008(8) 0.038(9)
N4 0.052(8) 0.092(11) 0.071(10) -0.024(8) -0.026(7) 0.033(8)
N5 0.055(10) 0.129(14) 0.093(12) -0.014(11) 0.006(9) 0.027(9)
N6 0.041(8) 0.085(11) 0.089(10) -0.038(8) 0.012(7) 0.010(7)
N7 0.046(8) 0.092(11) 0.079(9) -0.018(8) 0.010(7) 0.030(7)
N8 0.054(8) 0.077(10) 0.046(8) -0.013(7) -0.003(6) 0.015(7)
C1 0.045(11) 0.21(2) 0.086(14) -0.042(15) -0.015(11) 0.073(13)
C2 0.058(14) 0.22(3) 0.109(19) -0.022(18) 0.012(13) 0.019(16)
C3 0.12(2) 0.21(3) 0.060(14) -0.035(16) 0.014(14) 0.04(2)
C4 0.112(17) 0.19(3) 0.054(13) -0.026(15) 0.004(12) 0.036(16)
C5 0.077(14) 0.122(18) 0.050(12) -0.034(11) -0.018(11) 0.029(13)
C6 0.069(13) 0.062(12) 0.113(16) -0.015(11) -0.024(11) 0.027(10)
C7 0.099(15) 0.104(16) 0.052(11) -0.023(11) 0.010(10) 0.049(13)
C8 0.070(13) 0.110(16) 0.072(12) -0.003(11) 0.021(10) 0.022(12)
C9 0.105(19) 0.13(2) 0.113(19) -0.009(16) 0.002(14) 0.036(16)
C10 0.103(18) 0.16(3) 0.093(18) 0.003(17) 0.046(15) 0.022(19)
C11 0.11(2) 0.22(3) 0.077(16) -0.037(18) -0.006(14) -0.05(2)
C12 0.112(18) 0.12(2) 0.062(13) 0.013(13) 0.018(12) 0.016(14)
C13 0.074(12) 0.112(16) 0.097(15) -0.023(12) -0.024(11) 0.051(12)
C14 0.109(18) 0.14(2) 0.13(2) -0.035(16) -0.019(15) 0.086(16)
C15 0.26(4) 0.31(4) 0.079(19) 0.01(2) -0.03(2) 0.18(3)
C16 0.19(4) 0.47(7) 0.14(3) 0.06(3) -0.04(3) 0.13(4)
C17 0.16(3) 0.28(4) 0.20(4) -0.04(4) -0.10(3) 0.08(3)
C18 0.13(3) 0.33(5) 0.23(4) -0.07(4) -0.03(3) 0.15(3)
C19 0.094(18) 0.17(2) 0.26(3) -0.08(2) -0.04(2) 0.080(18)
C20 0.059(11) 0.096(15) 0.063(12) -0.045(11) -0.005(9) 0.003(10)
C21 0.17(2) 0.096(17) 0.103(17) -0.031(14) -0.003(15) 0.079(16)
C22 0.19(2) 0.16(2) 0.099(18) -0.059(17) -0.028(16) 0.12(2)
C23 0.116(16) 0.083(15) 0.089(14) -0.043(12) 0.006(12) 0.047(13)
C24 0.061(11) 0.090(14) 0.069(12) -0.016(10) 0.000(9) 0.020(10)
C25 0.057(12) 0.23(3) 0.096(15) -0.065(15) 0.010(11) 0.058(15)
C26 0.076(15) 0.12(2) 0.16(2) -0.08(2) 0.006(17) 0.009(13)
C27 0.081(17) 0.14(2) 0.21(3) -0.05(2) 0.09(2) 0.021(15)
C28 0.049(11) 0.105(16) 0.116(16) -0.022(12) 0.028(11) 0.013(10)
C29 0.049(11) 0.059(12) 0.102(15) -0.016(11) 0.007(10) 0.013(8)
C30 0.067(12) 0.086(14) 0.067(12) -0.040(10) 0.005(10) 0.012(10)
C31 0.061(12) 0.067(14) 0.128(19) -0.004(13) 0.040(12) 0.007(10)
C32 0.113(16) 0.068(15) 0.121(19) -0.023(14) 0.036(14) 0.005(12)
C33 0.13(2) 0.16(3) 0.076(17) -0.045(17) 0.059(16) -0.028(18)
C34 0.064(14) 0.16(3) 0.11(2) 0.01(2) -0.008(12) -0.004(15)
C35 0.091(16) 0.098(18) 0.14(2) -0.042(17) 0.043(16) -0.008(13)
C36 0.064(12) 0.101(17) 0.070(13) -0.036(12) 0.020(10) -0.005(11)
C37 0.071(11) 0.064(12) 0.060(10) -0.015(9) 0.017(9) 0.009(9)
C38 0.040(9) 0.092(14) 0.073(12) -0.039(10) -0.007(8) 0.020(9)
C39 0.067(13) 0.103(16) 0.117(17) -0.022(13) 0.004(11) 0.038(12)
C40 0.071(13) 0.15(2) 0.120(18) -0.053(16) -0.001(13) 0.036(14)
C41 0.068(15) 0.16(2) 0.13(2) -0.067(16) -0.024(13) 0.029(15)
C42 0.081(14) 0.16(2) 0.074(13) -0.052(13) -0.003(11) 0.045(14)
C43 0.062(11) 0.102(15) 0.053(10) -0.023(10) 0.009(9) 0.016(10)
C44 0.037(9) 0.110(15) 0.041(9) -0.008(9) 0.017(7) 0.022(10)
C45 0.053(10) 0.045(10) 0.070(11) -0.020(8) 0.007(8) 0.001(8)
C46 0.062(11) 0.098(15) 0.062(11) -0.013(10) 0.001(9) 0.040(11)
C47 0.071(12) 0.117(17) 0.053(11) -0.028(11) -0.010(9) 0.039(12)
C48 0.040(9) 0.099(14) 0.060(10) -0.034(9) -0.014(8) 0.006(9)
Ag3 0.0572(8) 0.0643(9) 0.1385(13) 0.0172(9) 0.0221(8) 0.0097(7)
Ag4 0.0976(10) 0.0642(9) 0.0674(9) -0.0041(7) -0.0248(7) 0.0272(8)
N9 0.049(8) 0.069(10) 0.075(9) 0.026(8) 0.013(6) 0.026(7)
N10 0.047(8) 0.070(10) 0.079(9) 0.016(7) 0.006(7) 0.020(7)
N11 0.061(8) 0.033(7) 0.061(8) 0.025(6) 0.020(7) -0.002(6)
N12 0.057(8) 0.068(9) 0.043(8) 0.021(7) 0.005(6) 0.019(7)
N13 0.073(9) 0.045(9) 0.052(8) -0.009(7) 0.003(6) 0.010(7)
N14 0.052(8) 0.060(9) 0.062(8) 0.003(7) -0.005(6) 0.014(7)
N15 0.058(8) 0.038(8) 0.065(9) 0.000(7) -0.008(7) 0.005(6)
N16 0.063(9) 0.059(9) 0.076(10) 0.015(8) 0.010(8) 0.018(7)
C49 0.095(14) 0.070(13) 0.088(13) 0.015(10) -0.005(11) 0.039(11)
C50 0.069(14) 0.080(16) 0.17(2) -0.014(15) 0.014(13) 0.034(12)
C51 0.058(13) 0.097(18) 0.23(3) -0.039(18) 0.039(14) 0.021(13)
C52 0.060(11) 0.075(14) 0.152(18) 0.010(12) 0.041(11) 0.016(10)
C53 0.069(11) 0.057(12) 0.069(11) 0.021(9) 0.006(8) 0.023(9)
C54 0.064(11) 0.059(12) 0.061(10) 0.010(9) 0.017(8) 0.034(9)
C55 0.053(10) 0.046(11) 0.068(11) 0.016(9) 0.025(8) 0.010(8)
C56 0.064(11) 0.063(13) 0.097(14) 0.012(11) 0.003(10) 0.020(10)
C57 0.078(13) 0.051(12) 0.113(16) 0.019(12) -0.035(11) -0.013(10)
C58 0.079(13) 0.072(14) 0.084(13) 0.006(10) -0.005(10) 0.005(11)
C59 0.066(11) 0.037(11) 0.128(16) 0.011(11) 0.009(11) 0.008(9)
C60 0.088(12) 0.039(11) 0.087(12) 0.005(9) -0.029(10) 0.015(9)
C61 0.049(9) 0.062(11) 0.060(11) 0.018(9) -0.003(8) 0.002(8)
C62 0.076(13) 0.096(16) 0.055(12) 0.008(11) -0.006(10) 0.025(11)
C63 0.101(15) 0.089(15) 0.106(16) 0.009(13) 0.041(13) 0.043(12)
C64 0.28(5) 0.19(4) 0.08(2) -0.018(19) 0.03(2) 0.16(3)
C65 0.26(5) 0.26(6) 0.07(2) -0.08(3) -0.03(2) 0.15(4)
C66 0.15(3) 0.15(3) 0.16(3) -0.06(2) -0.10(2) 0.04(2)
C67 0.110(17) 0.12(2) 0.074(14) -0.040(14) -0.019(12) 0.017(15)
C68 0.056(10) 0.055(10) 0.045(9) 0.005(8) 0.002(8) 0.013(8)
C69 0.058(10) 0.105(14) 0.065(11) 0.000(10) 0.015(9) 0.047(10)
C70 0.087(14) 0.079(14) 0.082(14) 0.009(11) -0.021(11) 0.008(11)
C71 0.028(8) 0.055(11) 0.095(13) 0.007(10) -0.004(9) 0.000(7)
C72 0.056(10) 0.054(11) 0.062(10) 0.003(8) 0.010(8) 0.007(8)
C73 0.078(12) 0.069(13) 0.067(12) -0.007(10) -0.006(9) 0.035(10)
C74 0.073(12) 0.079(15) 0.080(14) -0.040(11) -0.007(10) 0.005(10)
C75 0.090(13) 0.091(16) 0.051(11) -0.001(12) 0.006(9) 0.010(12)
C76 0.106(14) 0.063(13) 0.067(12) 0.011(10) 0.013(11) 0.029(11)
C77 0.050(9) 0.081(14) 0.040(10) -0.004(9) -0.013(7) -0.008(9)
C78 0.054(10) 0.058(11) 0.051(10) 0.015(8) -0.005(8) 0.005(8)
C79 0.048(10) 0.069(13) 0.063(10) 0.010(9) -0.005(8) 0.006(9)
C80 0.079(12) 0.058(11) 0.058(10) -0.002(8) 0.012(9) 0.003(10)
C81 0.073(12) 0.094(16) 0.086(13) 0.012(12) 0.013(10) 0.025(12)
C82 0.110(17) 0.047(13) 0.106(15) 0.006(11) -0.012(12) 0.034(12)
C83 0.095(16) 0.080(15) 0.109(16) 0.031(12) -0.008(13) 0.021(14)
C84 0.060(10) 0.043(11) 0.084(12) 0.001(9) -0.009(9) 0.003(9)
C85 0.051(10) 0.058(11) 0.049(9) 0.009(8) -0.002(8) -0.001(8)
C86 0.075(12) 0.049(11) 0.068(12) 0.003(9) 0.010(10) -0.013(9)
C87 0.076(13) 0.122(18) 0.102(16) 0.014(13) 0.021(12) 0.031(12)
C88 0.113(18) 0.112(19) 0.123(19) 0.005(15) 0.038(16) 0.026(15)
C89 0.093(17) 0.087(17) 0.15(2) 0.002(16) 0.054(17) 0.023(13)
C90 0.058(12) 0.089(16) 0.14(2) 0.019(15) 0.016(13) 0.008(11)
C91 0.051(10) 0.079(13) 0.082(12) 0.016(10) 0.003(9) 0.013(9)
C92 0.057(10) 0.047(10) 0.060(10) 0.005(8) 0.004(8) 0.007(8)
C93 0.049(10) 0.082(13) 0.084(13) 0.003(11) 0.004(9) 0.010(9)
C94 0.062(12) 0.092(15) 0.090(14) -0.029(12) -0.013(11) -0.006(10)
C95 0.085(15) 0.089(16) 0.090(15) -0.007(11) 0.012(12) 0.004(12)
C96 0.071(12) 0.066(13) 0.061(11) 0.004(10) 0.014(9) 0.014(10)
Ag5 0.0591(8) 0.1435(14) 0.0508(8) -0.0095(8) 0.0086(6) -0.0097(8)
Ag6 0.0682(8) 0.0647(9) 0.0814(9) -0.0221(7) -0.0057(7) 0.0300(7)
N17 0.045(7) 0.051(8) 0.049(7) 0.004(6) 0.002(6) 0.010(6)
N18 0.050(8) 0.047(8) 0.065(8) -0.018(6) 0.015(6) 0.011(6)
N19 0.043(7) 0.061(8) 0.050(7) -0.007(6) 0.004(6) 0.010(6)
N20 0.057(8) 0.062(9) 0.059(9) -0.019(7) 0.003(7) 0.005(7)
N21 0.083(11) 0.107(13) 0.042(9) -0.011(8) 0.005(8) 0.023(10)
N22 0.055(8) 0.057(9) 0.052(8) 0.000(7) 0.001(6) 0.005(6)
N23 0.054(8) 0.055(8) 0.053(8) -0.001(7) 0.006(6) 0.010(6)
N24 0.052(7) 0.068(9) 0.045(8) -0.013(7) -0.007(6) 0.012(7)
C97 0.040(9) 0.061(11) 0.067(11) -0.014(8) -0.001(8) -0.007(8)
C98 0.055(10) 0.091(14) 0.062(11) -0.028(10) 0.011(8) 0.007(10)
C99 0.059(12) 0.15(2) 0.095(14) -0.028(14) 0.007(10) 0.053(13)
C100 0.075(12) 0.061(11) 0.080(12) -0.029(9) 0.012(9) 0.029(9)
C101 0.035(8) 0.052(10) 0.057(9) -0.008(8) 0.007(7) 0.014(7)
C102 0.054(9) 0.056(10) 0.032(8) -0.011(7) 0.009(7) -0.002(8)
C103 0.063(10) 0.062(12) 0.047(10) -0.010(8) 0.014(8) 0.025(9)
C104 0.059(11) 0.081(14) 0.085(13) -0.013(11) 0.011(10) -0.001(9)
C105 0.083(14) 0.109(17) 0.062(12) -0.024(12) 0.002(10) 0.015(12)
C106 0.084(14) 0.058(13) 0.111(17) -0.041(12) 0.008(12) -0.009(11)
C107 0.114(17) 0.12(2) 0.098(17) -0.056(15) 0.024(14) -0.027(14)
C108 0.087(13) 0.084(15) 0.076(13) -0.013(11) 0.040(11) -0.003(11)
C109 0.037(8) 0.047(10) 0.069(11) -0.011(8) 0.016(8) 0.012(7)
C110 0.054(9) 0.056(11) 0.044(9) -0.009(8) 0.012(7) 0.010(8)
C111 0.092(13) 0.050(11) 0.095(14) 0.002(10) 0.013(11) 0.048(10)
C112 0.081(13) 0.13(2) 0.095(16) 0.066(15) -0.002(12) 0.033(13)
C113 0.084(14) 0.15(2) 0.055(12) -0.022(14) 0.002(10) 0.028(15)
C114 0.115(17) 0.076(15) 0.12(2) -0.017(13) 0.008(14) 0.042(13)
C115 0.109(15) 0.071(14) 0.068(13) 0.006(11) -0.011(11) 0.027(11)
C116 0.047(9) 0.044(10) 0.053(10) -0.013(7) 0.009(8) 0.008(7)
C117 0.066(12) 0.146(18) 0.065(12) 0.013(11) 0.027(10) 0.034(12)
C118 0.071(13) 0.15(2) 0.086(15) 0.020(13) 0.023(11) 0.040(13)
C119 0.063(13) 0.16(2) 0.083(15) 0.004(14) -0.003(11) 0.056(13)
C120 0.049(11) 0.105(16) 0.103(15) 0.008(12) -0.004(11) 0.017(10)
C121 0.074(12) 0.122(18) 0.075(14) -0.001(13) 0.006(11) 0.011(11)
C122 0.130(18) 0.107(18) 0.037(11) -0.005(10) 0.014(11) -0.007(14)
C123 0.126(19) 0.14(2) 0.053(13) 0.015(13) 0.024(12) 0.022(16)
C124 0.075(12) 0.089(14) 0.072(13) 0.019(11) 0.013(10) 0.023(10)
C125 0.054(10) 0.080(13) 0.039(10) 0.000(9) -0.003(8) 0.013(9)
C126 0.056(10) 0.047(10) 0.058(10) 0.007(8) 0.025(8) 0.017(8)
C127 0.046(10) 0.063(12) 0.067(11) -0.020(9) 0.010(8) 0.001(9)
C128 0.078(14) 0.093(15) 0.087(13) 0.010(11) 0.049(11) 0.013(12)
C129 0.099(19) 0.14(2) 0.089(16) 0.002(15) 0.033(13) 0.025(16)
C130 0.083(16) 0.18(3) 0.11(2) 0.046(19) 0.025(14) 0.055(19)
C131 0.081(16) 0.15(2) 0.091(16) 0.005(14) 0.011(12) -0.013(15)
C132 0.069(13) 0.117(18) 0.089(14) 0.024(13) 0.031(11) 0.019(12)
C133 0.057(10) 0.044(10) 0.070(11) 0.013(8) 0.004(8) 0.016(8)
C134 0.062(11) 0.067(12) 0.066(11) -0.006(9) 0.011(9) 0.025(9)
C135 0.122(18) 0.15(2) 0.091(16) 0.022(15) 0.011(14) 0.059(16)
C136 0.146(12) 0.138(12) 0.133(12) 0.021(9) 0.005(9) 0.044(9)
C137 0.10(2) 0.21(4) 0.18(3) -0.04(3) -0.03(2) 0.07(2)
C138 0.10(2) 0.25(4) 0.18(3) 0.02(3) 0.02(2) 0.09(2)
C139 0.078(14) 0.088(15) 0.111(16) 0.012(12) 0.008(12) 0.018(11)
C140 0.058(9) 0.054(10) 0.038(9) -0.008(8) 0.000(7) 0.012(8)
C141 0.104(13) 0.078(13) 0.056(11) 0.003(9) 0.003(9) 0.055(11)
C142 0.082(13) 0.105(16) 0.093(15) -0.019(12) -0.008(11) 0.062(12)
C143 0.076(12) 0.083(13) 0.065(11) -0.030(10) -0.005(9) 0.033(10)
C144 0.060(10) 0.077(13) 0.064(12) -0.002(10) -0.012(9) 0.012(9)

loop_
_atom_type_symbol
_atom_type_description
_atom_type_scat_dispersion_real
_atom_type_scat_dispersion_imag
_atom_type_scat_source
C C 0.0033 0.0016 'International Tables Vol C Tables 4.2.6.8 and 6.1.1.4'
H H 0.0000 0.0000 'International Tables Vol C Tables 4.2.6.8 and 6.1.1.4'
N N 0.0061 0.0033 'International Tables Vol C Tables 4.2.6.8 and 6.1.1.4'
O O 0.0106 0.0060 'International Tables Vol C Tables 4.2.6.8 and 6.1.1.4'
P P 0.1023 0.0942 'International Tables Vol C Tables 4.2.6.8 and 6.1.1.4'
Mo Mo -1.6832 0.6857 'International Tables Vol C Tables 4.2.6.8 and 6.1.1.4'
Ag Ag -0.8971 1.1015 'International Tables Vol C Tables 4.2.6.8 and 6.1.1.4'

loop_
_geom_angle_atom_site_label_1
_geom_angle_atom_site_label_2
_geom_angle_atom_site_label_3
_geom_angle
_geom_angle_site_symmetry_1
_geom_angle_site_symmetry_3
O38 P1 O39 110.9(6) . .
O38 P1 O40 112.3(6) . .
O39 P1 O40 110.0(6) . .
O38 P1 O37 107.9(6) . .
O39 P1 O37 107.7(6) . .
O40 P1 O37 107.9(6) . .
O38 P1 O37' 177.5(13) . .
O39 P1 O37' 71.1(12) . .
O40 P1 O37' 67.9(12) . .
O37 P1 O37' 69.8(12) . .
O38 P1 O40' 66.4(11) . .
O39 P1 O40' 71.8(12) . .
O40 P1 O40' 178.2(13) . .
O37 P1 O40' 71.6(10) . .
O37' P1 O40' 113.3(16) . .
O38 P1 O38' 63.4(11) . .
O39 P1 O38' 174.3(12) . .
O40 P1 O38' 73.3(12) . .
O37 P1 O38' 75.0(11) . .
O37' P1 O38' 114.6(16) . .
O40' P1 O38' 104.8(16) . .
O38 P1 O39' 68.6(11) . .
O39 P1 O39' 74.4(11) . .
O40 P1 O39' 73.7(11) . .
O37 P1 O39' 176.5(12) . .
O37' P1 O39' 113.7(16) . .
O40' P1 O39' 106.7(14) . .
O38' P1 O39' 102.7(15) . .
O1 Mo1 O14 104.6(5) . .
O1 Mo1 O13 99.4(5) . .
O14 Mo1 O13 97.3(5) . .
O1 Mo1 O15 102.7(5) . .
O14 Mo1 O15 87.4(4) . .
O13 Mo1 O15 155.5(4) . .
O1 Mo1 O16 96.5(5) . .
O14 Mo1 O16 157.6(5) . .
O13 Mo1 O16 86.8(4) . .
O15 Mo1 O16 80.4(4) . .
O1 Mo1 O37 163.1(4) . .
O14 Mo1 O37 90.8(4) . .
O13 Mo1 O37 71.1(4) . .
O15 Mo1 O37 84.8(4) . .
O16 Mo1 O37 69.6(4) . .
O1 Mo1 O38' 150.3(6) . .
O14 Mo1 O38' 60.5(7) . .
O13 Mo1 O38' 107.6(6) . .
O15 Mo1 O38' 54.1(7) . .
O16 Mo1 O38' 97.2(7) . .
O37 Mo1 O38' 45.2(5) . .
O2 Mo2 O15 103.4(6) . .
O2 Mo2 O19 102.8(5) . .
O15 Mo2 O19 95.1(4) . .
O2 Mo2 O18 101.2(5) . .
O15 Mo2 O18 153.9(5) . .
O19 Mo2 O18 88.0(4) . .
O2 Mo2 O17 101.5(5) . .
O15 Mo2 O17 85.9(4) . .
O19 Mo2 O17 154.8(5) . .
O18 Mo2 O17 80.7(4) . .
O2 Mo2 O38' 151.3(7) . .
O15 Mo2 O38' 59.7(8) . .
O19 Mo2 O38' 101.8(7) . .
O18 Mo2 O38' 94.3(8) . .
O17 Mo2 O38' 57.2(7) . .
O2 Mo2 O38 168.2(5) . .
O15 Mo2 O38 87.0(4) . .
O19 Mo2 O38 70.1(4) . .
O18 Mo2 O38 69.7(4) . .
O17 Mo2 O38 84.8(4) . .
O38' Mo2 O38 40.0(6) . .
O3 Mo3 O20 102.9(5) . .
O3 Mo3 O16 101.4(5) . .
O20 Mo3 O16 98.0(5) . .
O3 Mo3 O22 101.6(5) . .
O20 Mo3 O22 85.8(4) . .
O16 Mo3 O22 155.2(4) . .
O3 Mo3 O21 99.5(5) . .
O20 Mo3 O21 155.6(5) . .
O16 Mo3 O21 87.0(4) . .
O22 Mo3 O21 80.2(4) . .
O3 Mo3 O37 164.7(4) . .
O20 Mo3 O37 91.1(4) . .
O16 Mo3 O37 70.0(4) . .
O22 Mo3 O37 85.5(4) . .
O21 Mo3 O37 68.1(4) . .
O3 Mo3 O40' 151.6(6) . .
O20 Mo3 O40' 57.8(7) . .
O16 Mo3 O40' 101.9(7) . .
O22 Mo3 O40' 59.5(7) . .
O21 Mo3 O40' 97.8(7) . .
O37 Mo3 O40' 43.2(5) . .
O4 Mo4 O23 102.9(5) . .
O4 Mo4 O24 103.3(5) . .
O23 Mo4 O24 97.1(4) . .
O4 Mo4 O20 100.6(5) . .
O23 Mo4 O20 84.5(4) . .
O24 Mo4 O20 154.9(4) . .
O4 Mo4 O19 100.0(5) . .
O23 Mo4 O19 154.9(4) . .
O24 Mo4 O19 87.4(4) . .
O20 Mo4 O19 81.2(4) . .
O4 Mo4 O40' 151.7(6) . .
O23 Mo4 O40' 59.8(7) . .
O24 Mo4 O40' 101.1(6) . .
O20 Mo4 O40' 58.1(7) . .
O19 Mo4 O40' 95.1(7) . .
O4 Mo4 O38 166.0(5) . .
O23 Mo4 O38 90.4(4) . .
O24 Mo4 O38 70.1(4) . .
O20 Mo4 O38 84.9(4) . .
O19 Mo4 O38 67.8(4) . .
O40' Mo4 O38 41.1(6) . .
O5 Mo5 O25 105.3(5) . .
O5 Mo5 O18 103.5(4) . .
O25 Mo5 O18 96.3(5) . .
O5 Mo5 O27 101.2(4) . .
O25 Mo5 O27 86.5(4) . .
O18 Mo5 O27 153.4(4) . .
O5 Mo5 O24 99.3(4) . .
O25 Mo5 O24 153.8(5) . .
O18 Mo5 O24 86.5(4) . .
O27 Mo5 O24 79.9(4) . .
O5 Mo5 O39' 151.4(6) . .
O25 Mo5 O39' 59.4(7) . .
O18 Mo5 O39' 102.2(6) . .
O27 Mo5 O39' 56.8(7) . .
O24 Mo5 O39' 94.5(7) . .
O5 Mo5 O38 164.3(4) . .
O25 Mo5 O38 89.8(5) . .
O18 Mo5 O38 69.8(4) . .
O27 Mo5 O38 83.8(4) . .
O24 Mo5 O38 66.7(3) . .
O39' Mo5 O38 42.2(6) . .
O6 Mo6 O22 104.2(5) . .
O6 Mo6 O26 102.8(5) . .
O22 Mo6 O26 97.6(4) . .
O6 Mo6 O28 98.3(5) . .
O22 Mo6 O28 155.5(4) . .
O26 Mo6 O28 86.8(4) . .
O6 Mo6 O23 100.8(5) . .
O22 Mo6 O23 85.9(4) . .
O26 Mo6 O23 154.5(5) . .
O28 Mo6 O23 80.3(4) . .
O6 Mo6 O39 163.6(4) . .
O22 Mo6 O39 91.1(4) . .
O26 Mo6 O39 68.8(4) . .
O28 Mo6 O39 67.9(4) . .
O23 Mo6 O39 85.9(4) . .
O6 Mo6 O40' 151.0(6) . .
O22 Mo6 O40' 60.8(6) . .
O26 Mo6 O40' 103.8(6) . .
O28 Mo6 O40' 94.7(6) . .
O23 Mo6 O40' 56.0(6) . .
O39 Mo6 O40' 43.6(5) . .
O7 Mo7 O27 104.1(5) . .
O7 Mo7 O28 102.7(5) . .
O27 Mo7 O28 95.2(5) . .
O7 Mo7 O29 99.3(5) . .
O27 Mo7 O29 155.1(5) . .
O28 Mo7 O29 87.7(4) . .
O7 Mo7 O30 101.1(5) . .
O27 Mo7 O30 85.5(4) . .
O28 Mo7 O30 155.3(4) . .
O29 Mo7 O30 81.8(4) . .
O7 Mo7 O39 164.6(4) . .
O27 Mo7 O39 90.0(4) . .
O28 Mo7 O39 69.3(4) . .
O29 Mo7 O39 67.9(4) . .
O30 Mo7 O39 86.0(4) . .
O7 Mo7 O39' 149.8(6) . .
O27 Mo7 O39' 55.6(7) . .
O28 Mo7 O39' 101.5(7) . .
O29 Mo7 O39' 99.5(6) . .
O30 Mo7 O39' 58.8(7) . .
O39 Mo7 O39' 45.0(5) . .
O8 Mo8 O31 103.2(5) . .
O8 Mo8 O29 103.1(5) . .
O31 Mo8 O29 96.3(4) . .
O8 Mo8 O26 100.1(5) . .
O31 Mo8 O26 155.7(5) . .
O29 Mo8 O26 84.9(4) . .
O8 Mo8 O32 99.5(4) . .
O31 Mo8 O32 87.5(4) . .
O29 Mo8 O32 155.4(4) . .
O26 Mo8 O32 81.9(4) . .
O8 Mo8 O39 165.2(4) . .
O31 Mo8 O39 90.6(4) . .
O29 Mo8 O39 69.7(4) . .
O26 Mo8 O39 66.9(4) . .
O32 Mo8 O39 86.1(4) . .
O8 Mo8 O37' 150.4(6) . .
O31 Mo8 O37' 59.0(7) . .
O29 Mo8 O37' 102.4(7) . .
O26 Mo8 O37' 96.9(7) . .
O32 Mo8 O37' 59.1(7) . .
O39 Mo8 O37' 43.2(6) . .
O9 Mo9 O30 104.6(5) . .
O9 Mo9 O33 103.2(5) . .
O30 Mo9 O33 96.2(5) . .
O9 Mo9 O25 102.4(5) . .
O30 Mo9 O25 86.7(4) . .
O33 Mo9 O25 152.6(5) . .
O9 Mo9 O35 99.3(5) . .
O30 Mo9 O35 154.2(5) . .
O33 Mo9 O35 87.4(4) . .
O25 Mo9 O35 78.9(5) . .
O9 Mo9 O40 164.5(4) . .
O30 Mo9 O40 89.3(4) . .
O33 Mo9 O40 67.9(4) . .
O25 Mo9 O40 84.9(4) . .
O35 Mo9 O40 68.4(4) . .
O9 Mo9 O39' 150.2(6) . .
O30 Mo9 O39' 59.5(7) . .
O33 Mo9 O39' 103.5(6) . .
O25 Mo9 O39' 54.9(7) . .
O35 Mo9 O39' 94.8(7) . .
O40 Mo9 O39' 44.1(5) . .
O10 Mo10 O36 101.8(6) . .
O10 Mo10 O34 103.1(5) . .
O36 Mo10 O34 98.3(4) . .
O10 Mo10 O31 101.0(5) . .
O36 Mo10 O31 155.0(4) . .
O34 Mo10 O31 86.1(4) . .
O10 Mo10 O33 100.3(5) . .
O36 Mo10 O33 87.0(4) . .
O34 Mo10 O33 154.3(4) . .
O31 Mo10 O33 79.1(4) . .
O10 Mo10 O40 165.4(5) . .
O36 Mo10 O40 70.8(4) . .
O34 Mo10 O40 90.6(4) . .
O31 Mo10 O40 84.6(4) . .
O33 Mo10 O40 67.3(4) . .
O10 Mo10 O37' 151.3(7) . .
O36 Mo10 O37' 102.9(7) . .
O34 Mo10 O37' 59.0(7) . .
O31 Mo10 O37' 58.4(7) . .
O33 Mo10 O37' 95.3(7) . .
O40 Mo10 O37' 42.1(6) . .
O11 Mo11 O32 101.4(5) . .
O11 Mo11 O21 103.0(5) . .
O32 Mo11 O21 96.7(5) . .
O11 Mo11 O13 99.9(5) . .
O32 Mo11 O13 156.1(5) . .
O21 Mo11 O13 88.8(4) . .
O11 Mo11 O34 100.4(4) . .
O32 Mo11 O34 84.7(4) . .
O21 Mo11 O34 155.8(4) . .
O13 Mo11 O34 81.0(4) . .
O11 Mo11 O37 166.7(4) . .
O32 Mo11 O37 91.3(4) . .
O21 Mo11 O37 71.1(4) . .
O13 Mo11 O37 68.5(4) . .
O34 Mo11 O37 84.7(4) . .
O11 Mo11 O37' 149.5(6) . .
O32 Mo11 O37' 60.3(7) . .
O21 Mo11 O37' 103.3(7) . .
O13 Mo11 O37' 95.8(8) . .
O34 Mo11 O37' 56.5(7) . .
O37 Mo11 O37' 42.4(6) . .
O12 Mo12 O17 102.5(5) . .
O12 Mo12 O35 104.2(6) . .
O17 Mo12 O35 96.1(5) . .
O12 Mo12 O14 100.5(5) . .
O17 Mo12 O14 86.9(5) . .
O35 Mo12 O14 153.9(5) . .
O12 Mo12 O36 100.3(5) . .
O17 Mo12 O36 155.2(5) . .
O35 Mo12 O36 87.7(5) . .
O14 Mo12 O36 79.4(5) . .
O12 Mo12 O40 165.8(5) . .
O17 Mo12 O40 91.4(4) . .
O35 Mo12 O40 71.0(4) . .
O14 Mo12 O40 83.0(4) . .
O36 Mo12 O40 66.7(4) . .
O12 Mo12 O38' 148.7(7) . .
O17 Mo12 O38' 55.9(7) . .
O35 Mo12 O38' 100.8(7) . .
O14 Mo12 O38' 59.8(7) . .
O36 Mo12 O38' 99.3(7) . .
O40 Mo12 O38' 44.1(5) . .
Mo1 O13 Mo11 129.8(6) . .
Mo1 O14 Mo12 147.0(6) . .
Mo2 O15 Mo1 147.7(6) . .
Mo3 O16 Mo1 129.3(6) . .
Mo12 O17 Mo2 147.3(6) . .
Mo5 O18 Mo2 130.7(5) . .
Mo2 O19 Mo4 130.8(5) . .
Mo3 O20 Mo4 146.5(6) . .
Mo11 O21 Mo3 130.5(6) . .
Mo6 O22 Mo3 146.2(5) . .
Mo4 O23 Mo6 147.7(6) . .
Mo4 O24 Mo5 132.9(5) . .
Mo5 O25 Mo9 147.4(6) . .
Mo6 O26 Mo8 132.2(6) . .
Mo7 O27 Mo5 148.6(6) . .
Mo7 O28 Mo6 131.5(5) . .
Mo8 O29 Mo7 131.9(6) . .
Mo9 O30 Mo7 147.5(6) . .
Mo8 O31 Mo10 145.4(5) . .
Mo11 O32 Mo8 145.9(5) . .
Mo9 O33 Mo10 133.4(6) . .
Mo10 O34 Mo11 147.7(5) . .
Mo12 O35 Mo9 131.0(6) . .
Mo10 O36 Mo12 131.4(6) . .
P1 O37 Mo1 124.7(6) . .
P1 O37 Mo11 125.7(6) . .
Mo1 O37 Mo11 90.5(3) . .
P1 O37 Mo3 124.3(5) . .
Mo1 O37 Mo3 91.0(3) . .
Mo11 O37 Mo3 90.1(3) . .
P1 O38 Mo2 126.6(6) . .
P1 O38 Mo4 126.3(6) . .
Mo2 O38 Mo4 90.9(3) . .
P1 O38 Mo5 122.3(6) . .
Mo2 O38 Mo5 89.7(3) . .
Mo4 O38 Mo5 90.2(3) . .
P1 O39 Mo6 125.8(6) . .
P1 O39 Mo8 124.7(6) . .
Mo6 O39 Mo8 92.0(3) . .
P1 O39 Mo7 122.8(6) . .
Mo6 O39 Mo7 91.0(3) . .
Mo8 O39 Mo7 90.6(3) . .
P1 O40 Mo10 127.3(6) . .
P1 O40 Mo12 123.9(6) . .
Mo10 O40 Mo12 90.9(3) . .
P1 O40 Mo9 123.4(6) . .
Mo10 O40 Mo9 91.1(3) . .
Mo12 O40 Mo9 89.5(3) . .
P1 O37' Mo10 122.4(16) . .
P1 O37' Mo8 120.5(16) . .
Mo10 O37' Mo8 95.6(8) . .
P1 O37' Mo11 121.4(16) . .
Mo10 O37' Mo11 96.1(8) . .
Mo8 O37' Mo11 94.1(8) . .
P1 O38' Mo2 129.6(16) . .
P1 O38' Mo12 118.6(15) . .
Mo2 O38' Mo12 98.1(7) . .
P1 O38' Mo1 113.9(13) . .
Mo2 O38' Mo1 96.8(8) . .
Mo12 O38' Mo1 91.9(8) . .
P1 O39' Mo5 126.6(15) . .
P1 O39' Mo7 117.8(14) . .
Mo5 O39' Mo7 97.6(8) . .
P1 O39' Mo9 118.0(14) . .
Mo5 O39' Mo9 96.5(7) . .
Mo7 O39' Mo9 93.5(8) . .
P1 O40' Mo4 125.4(14) . .
P1 O40' Mo3 120.8(13) . .
Mo4 O40' Mo3 96.6(8) . .
P1 O40' Mo6 118.3(15) . .
Mo4 O40' Mo6 95.7(7) . .
Mo3 O40' Mo6 92.8(8) . .
O62 P2 O62 180.0(11) . 2_355
O62 P2 O60 62.9(9) . 2_355
O62 P2 O60 117.1(9) 2_355 2_355
O62 P2 O60 117.1(9) . .
O62 P2 O60 62.9(9) 2_355 .
O60 P2 O60 180.0(13) 2_355 .
O62 P2 O61 68.6(11) . .
O62 P2 O61 111.4(11) 2_355 .
O60 P2 O61 112.9(10) 2_355 .
O60 P2 O61 67.1(10) . .
O62 P2 O61 111.4(11) . 2_355
O62 P2 O61 68.6(11) 2_355 2_355
O60 P2 O61 67.1(10) 2_355 2_355
O60 P2 O61 112.9(10) . 2_355
O61 P2 O61 180.0(10) . 2_355
O62 P2 O59 105.5(9) . 2_355
O62 P2 O59 74.5(9) 2_355 2_355
O60 P2 O59 74.7(9) 2_355 2_355
O60 P2 O59 105.3(9) . 2_355
O61 P2 O59 76.9(10) . 2_355
O61 P2 O59 103.1(10) 2_355 2_355
O62 P2 O59 74.5(9) . .
O62 P2 O59 105.5(9) 2_355 .
O60 P2 O59 105.3(9) 2_355 .
O60 P2 O59 74.7(9) . .
O61 P2 O59 103.1(10) . .
O61 P2 O59 76.9(10) 2_355 .
O59 P2 O59 180.0(14) 2_355 .
O41 Mo13 O53 102.2(7) . 2_355
O41 Mo13 O47 103.4(7) . .
O53 Mo13 O47 91.6(5) 2_355 .
O41 Mo13 O48 100.8(6) . .
O53 Mo13 O48 87.4(5) 2_355 .
O47 Mo13 O48 155.4(6) . .
O41 Mo13 O49 102.1(7) . .
O53 Mo13 O49 155.4(6) 2_355 .
O47 Mo13 O49 86.9(5) . .
O48 Mo13 O49 83.9(5) . .
O41 Mo13 O61 160.4(6) . 2_355
O53 Mo13 O61 91.6(6) 2_355 2_355
O47 Mo13 O61 61.9(6) . 2_355
O48 Mo13 O61 93.6(5) . 2_355
O49 Mo13 O61 66.1(6) . 2_355
O41 Mo13 O62 159.1(6) . 2_355
O53 Mo13 O62 67.5(5) 2_355 2_355
O47 Mo13 O62 95.3(6) . 2_355
O48 Mo13 O62 61.7(5) . 2_355
O49 Mo13 O62 88.1(6) . 2_355
O61 Mo13 O62 40.3(5) 2_355 2_355
O42 Mo14 O49 101.2(6) . .
O42 Mo14 O51 103.4(6) . .
O49 Mo14 O51 87.6(6) . .
O42 Mo14 O50 102.8(6) . .
O49 Mo14 O50 155.5(6) . .
O51 Mo14 O50 91.4(6) . .
O42 Mo14 O58 101.5(5) . 2_355
O49 Mo14 O58 87.0(6) . 2_355
O51 Mo14 O58 155.1(6) . 2_355
O50 Mo14 O58 83.6(6) . 2_355
O42 Mo14 O59 160.1(5) . .
O49 Mo14 O59 94.3(5) . .
O51 Mo14 O59 64.5(5) . .
O50 Mo14 O59 63.5(6) . .
O58 Mo14 O59 91.7(5) 2_355 .
O43 Mo15 O52 102.1(6) . .
O43 Mo15 O50 101.1(7) . .
O52 Mo15 O50 89.9(6) . .
O43 Mo15 O53 103.6(6) . .
O52 Mo15 O53 88.3(5) . .
O50 Mo15 O53 155.0(6) . .
O43 Mo15 O54 103.5(6) . .
O52 Mo15 O54 154.2(6) . .
O50 Mo15 O54 88.7(5) . .
O53 Mo15 O54 82.2(5) . .
O43 Mo15 O59 157.9(6) . .
O52 Mo15 O59 94.7(5) . .
O50 Mo15 O59 64.4(6) . .
O53 Mo15 O59 90.9(5) . .
O54 Mo15 O59 61.6(6) . .
O43 Mo15 O62 159.9(5) . .
O52 Mo15 O62 63.8(5) . .
O50 Mo15 O62 93.5(6) . .
O53 Mo15 O62 63.5(5) . .
O54 Mo15 O62 90.5(6) . .
O59 Mo15 O62 42.2(5) . .
O44 Mo16 O54 103.6(7) . .
O44 Mo16 O56 102.5(6) . .
O54 Mo16 O56 89.1(6) . .
O44 Mo16 O51 101.4(6) . .
O54 Mo16 O51 90.6(5) . .
O56 Mo16 O51 155.5(6) . .
O44 Mo16 O55 100.8(6) . .
O54 Mo16 O55 155.6(6) . .
O56 Mo16 O55 87.9(5) . .
O51 Mo16 O55 82.3(6) . .
O44 Mo16 O59 158.4(5) . .
O54 Mo16 O59 62.5(6) . .
O56 Mo16 O59 94.1(5) . .
O51 Mo16 O59 64.4(6) . .
O55 Mo16 O59 93.6(5) . .
O44 Mo16 O60 158.6(5) . .
O54 Mo16 O60 93.8(6) . .
O56 Mo16 O60 64.9(5) . .
O51 Mo16 O60 90.7(6) . .
O55 Mo16 O60 63.0(5) . .
O59 Mo16 O60 42.9(5) . .
O45 Mo17 O58 102.5(6) . .
O45 Mo17 O57 101.2(6) . .
O58 Mo17 O57 91.1(6) . .
O45 Mo17 O47 102.9(7) . 2_355
O58 Mo17 O47 86.5(5) . 2_355
O57 Mo17 O47 155.7(6) . 2_355
O45 Mo17 O56 102.1(6) . .
O58 Mo17 O56 155.1(6) . .
O57 Mo17 O56 87.9(5) . .
O47 Mo17 O56 84.2(5) 2_355 .
O45 Mo17 O61 161.1(6) . .
O58 Mo17 O61 67.1(6) . .
O57 Mo17 O61 95.0(6) . .
O47 Mo17 O61 61.9(6) 2_355 .
O56 Mo17 O61 88.2(6) . .
O45 Mo17 O60 159.3(6) . .
O58 Mo17 O60 91.9(6) . .
O57 Mo17 O60 63.3(5) . .
O47 Mo17 O60 92.6(6) 2_355 .
O56 Mo17 O60 65.5(5) . .
O61 Mo17 O60 39.5(5) . .
O46 Mo18 O55 100.8(6) . .
O46 Mo18 O48 103.4(6) . .
O55 Mo18 O48 90.1(5) . .
O46 Mo18 O57 100.1(6) . .
O55 Mo18 O57 88.5(5) . .
O48 Mo18 O57 156.3(6) . .
O46 Mo18 O52 101.9(6) . 2_355
O55 Mo18 O52 157.0(5) . 2_355
O48 Mo18 O52 88.3(5) . 2_355
O57 Mo18 O52 83.9(5) . 2_355
O46 Mo18 O62 162.5(6) . 2_355
O55 Mo18 O62 91.5(6) . 2_355
O48 Mo18 O62 63.7(5) . 2_355
O57 Mo18 O62 92.7(6) . 2_355
O52 Mo18 O62 67.3(5) 2_355 2_355
O46 Mo18 O60 159.8(6) . .
O55 Mo18 O60 67.3(5) . .
O48 Mo18 O60 93.2(5) . .
O57 Mo18 O60 64.5(6) . .
O52 Mo18 O60 89.9(5) 2_355 .
O62 Mo18 O60 37.7(5) 2_355 .
Mo13 O47 Mo17 141.1(9) . 2_355
Mo18 O48 Mo13 139.6(7) . .
Mo14 O49 Mo13 139.9(7) . .
Mo14 O50 Mo15 139.7(8) . .
Mo14 O51 Mo16 138.5(7) . .
Mo15 O52 Mo18 138.4(6) . 2_355
Mo13 O53 Mo15 139.7(7) 2_355 .
Mo16 O54 Mo15 141.4(8) . .
Mo18 O55 Mo16 137.8(6) . .
Mo16 O56 Mo17 139.7(7) . .
Mo17 O57 Mo18 138.4(8) . .
Mo17 O58 Mo14 140.3(6) . 2_355
P2 O59 Mo15 125.5(9) . .
P2 O59 Mo16 123.3(8) . .
Mo15 O59 Mo16 93.0(5) . .
P2 O59 Mo14 122.9(9) . .
Mo15 O59 Mo14 91.5(4) . .
Mo16 O59 Mo14 91.2(5) . .
P2 O60 O62 58.2(5) . 2_355
P2 O60 O61 56.6(6) . .
O62 O60 O61 100.3(9) 2_355 .
P2 O60 Mo18 129.3(10) . .
O62 O60 Mo18 71.0(8) 2_355 .
O61 O60 Mo18 141.2(12) . .
P2 O60 Mo17 124.4(10) . .
O62 O60 Mo17 137.8(12) 2_355 .
O61 O60 Mo17 67.9(8) . .
Mo18 O60 Mo17 92.8(4) . .
P2 O60 Mo16 119.1(9) . .
O62 O60 Mo16 128.4(12) 2_355 .
O61 O60 Mo16 120.5(12) . .
Mo18 O60 Mo16 91.2(5) . .
Mo17 O60 Mo16 89.3(5) . .
P2 O61 O60 56.4(6) . .
P2 O61 O62 55.3(6) . .
O60 O61 O62 99.3(9) . .
P2 O61 Mo17 128.9(10) . .
O60 O61 Mo17 72.6(8) . .
O62 O61 Mo17 145.3(12) . .
P2 O61 Mo13 125.9(11) . 2_355
O60 O61 Mo13 140.7(13) . 2_355
O62 O61 Mo13 70.6(8) . 2_355
Mo17 O61 Mo13 94.1(5) . 2_355
P2 O61 Mo14 116.8(10) . 2_355
O60 O61 Mo14 126.1(13) . 2_355
O62 O61 Mo14 119.4(10) . 2_355
Mo17 O61 Mo14 90.4(5) . 2_355
Mo13 O61 Mo14 89.8(5) 2_355 2_355
P2 O62 O60 58.9(6) . 2_355
P2 O62 O61 56.1(6) . .
O60 O62 O61 100.8(10) 2_355 .
P2 O62 Mo18 130.1(10) . 2_355
O60 O62 Mo18 71.2(8) 2_355 2_355
O61 O62 Mo18 141.4(11) . 2_355
P2 O62 Mo13 125.2(10) . 2_355
O60 O62 Mo13 142.0(12) 2_355 2_355
O61 O62 Mo13 69.1(8) . 2_355
Mo18 O62 Mo13 93.7(4) 2_355 2_355
P2 O62 Mo15 117.7(8) . .
O60 O62 Mo15 124.5(12) 2_355 .
O61 O62 Mo15 122.7(11) . .
Mo18 O62 Mo15 89.7(4) 2_355 .
Mo13 O62 Mo15 88.8(5) 2_355 .
O83 P3 O83 180.0(13) 2_556 .
O83 P3 O84 121.0(8) 2_556 .
O83 P3 O84 59.0(8) . .
O83 P3 O84 59.0(8) 2_556 2_556
O83 P3 O84 121.0(8) . 2_556
O84 P3 O84 180.000(5) . 2_556
O83 P3 O81 110.9(9) 2_556 2_556
O83 P3 O81 69.1(9) . 2_556
O84 P3 O81 107.0(8) . 2_556
O84 P3 O81 73.0(8) 2_556 2_556
O83 P3 O81 69.1(9) 2_556 .
O83 P3 O81 110.9(9) . .
O84 P3 O81 73.0(8) . .
O84 P3 O81 107.0(8) 2_556 .
O81 P3 O81 180.0(11) 2_556 .
O83 P3 O82 69.2(8) 2_556 2_556
O83 P3 O82 110.8(8) . 2_556
O84 P3 O82 73.7(9) . 2_556
O84 P3 O82 106.3(9) 2_556 2_556
O81 P3 O82 81.5(9) 2_556 2_556
O81 P3 O82 98.5(9) . 2_556
O83 P3 O82 110.8(8) 2_556 .
O83 P3 O82 69.2(8) . .
O84 P3 O82 106.3(9) . .
O84 P3 O82 73.7(9) 2_556 .
O81 P3 O82 98.5(9) 2_556 .
O81 P3 O82 81.5(9) . .
O82 P3 O82 180.0(7) 2_556 .
O63 Mo19 O71 101.5(5) . .
O63 Mo19 O69 104.7(6) . .
O71 Mo19 O69 89.6(5) . .
O63 Mo19 O75 101.1(6) . 2_556
O71 Mo19 O75 157.1(6) . 2_556
O69 Mo19 O75 88.3(5) . 2_556
O63 Mo19 O70 98.2(5) . .
O71 Mo19 O70 87.5(5) . .
O69 Mo19 O70 157.0(6) . .
O75 Mo19 O70 85.5(5) 2_556 .
O63 Mo19 O82 161.3(6) . 2_556
O71 Mo19 O82 92.1(5) . 2_556
O69 Mo19 O82 62.2(6) . 2_556
O75 Mo19 O82 66.8(5) 2_556 2_556
O70 Mo19 O82 95.0(5) . 2_556
O63 Mo19 O84 155.8(5) . .
O71 Mo19 O84 66.3(4) . .
O69 Mo19 O84 96.3(6) . .
O75 Mo19 O84 91.3(6) 2_556 .
O70 Mo19 O84 61.7(5) . .
O82 Mo19 O84 42.6(5) 2_556 .
O64 Mo20 O80 102.6(6) . .
O64 Mo20 O70 101.4(7) . .
O80 Mo20 O70 90.6(5) . .
O64 Mo20 O72 101.7(7) . .
O80 Mo20 O72 155.7(5) . .
O70 Mo20 O72 86.0(5) . .
O64 Mo20 O77 102.3(6) . .
O80 Mo20 O77 87.6(4) . .
O70 Mo20 O77 156.1(5) . .
O72 Mo20 O77 85.8(4) . .
O64 Mo20 O84 161.3(6) . .
O80 Mo20 O84 92.1(5) . .
O70 Mo20 O84 66.4(5) . .
O72 Mo20 O84 64.5(5) . .
O77 Mo20 O84 89.8(5) . .
O64 Mo20 O83 162.6(7) . .
O80 Mo20 O83 66.2(5) . .
O70 Mo20 O83 92.3(5) . .
O72 Mo20 O83 89.8(5) . .
O77 Mo20 O83 65.2(5) . .
O84 Mo20 O83 36.0(5) . .
O65 Mo21 O72 101.6(5) . .
O65 Mo21 O73 101.7(6) . .
O72 Mo21 O73 90.2(5) . .
O65 Mo21 O71 101.5(6) . .
O72 Mo21 O71 87.2(5) . .
O73 Mo21 O71 156.7(6) . .
O65 Mo21 O79 103.0(6) . 2_556
O72 Mo21 O79 155.4(6) . 2_556
O73 Mo21 O79 86.9(5) . 2_556
O71 Mo21 O79 86.0(5) . 2_556
O65 Mo21 O81 158.8(4) . .
O72 Mo21 O81 96.7(5) . .
O73 Mo21 O81 67.5(5) . .
O71 Mo21 O81 89.8(5) . .
O79 Mo21 O81 59.6(6) 2_556 .
O66 Mo22 O75 102.1(6) . .
O66 Mo22 O73 101.1(5) . .
O75 Mo22 O73 156.5(6) . .
O66 Mo22 O74 102.0(5) . .
O75 Mo22 O74 90.4(6) . .
O73 Mo22 O74 88.6(5) . .
O66 Mo22 O76 101.3(6) . .
O75 Mo22 O76 88.3(5) . .
O73 Mo22 O76 83.3(6) . .
O74 Mo22 O76 156.4(7) . .
O66 Mo22 O81 158.0(4) . .
O75 Mo22 O81 93.8(6) . .
O73 Mo22 O81 65.0(5) . .
O74 Mo22 O81 62.5(5) . .
O76 Mo22 O81 94.1(6) . .
O66 Mo22 O82 156.6(4) . .
O75 Mo22 O82 63.4(5) . .
O73 Mo22 O82 93.4(6) . .
O74 Mo22 O82 96.7(5) . .
O76 Mo22 O82 61.9(6) . .
O81 Mo22 O82 45.4(4) . .
O67 Mo23 O76 103.3(7) . .
O67 Mo23 O77 100.4(5) . .
O76 Mo23 O77 87.8(5) . .
O67 Mo23 O69 103.3(7) . 2_556
O76 Mo23 O69 89.7(5) . 2_556
O77 Mo23 O69 156.2(6) . 2_556
O67 Mo23 O78 100.2(5) . .
O76 Mo23 O78 156.5(6) . .
O77 Mo23 O78 87.1(4) . .
O69 Mo23 O78 85.8(5) 2_556 .
O67 Mo23 O82 161.9(5) . .
O76 Mo23 O82 67.0(7) . .
O77 Mo23 O82 94.6(5) . .
O69 Mo23 O82 62.8(6) 2_556 .
O78 Mo23 O82 90.6(5) . .
O68 Mo24 O79 103.2(7) . .
O68 Mo24 O78 103.1(5) . .
O79 Mo24 O78 91.6(5) . .
O68 Mo24 O80 102.4(5) . .
O79 Mo24 O80 154.0(6) . .
O78 Mo24 O80 87.0(4) . .
O68 Mo24 O74 99.8(6) . 2_556
O79 Mo24 O74 86.3(5) . 2_556
O78 Mo24 O74 156.9(6) . 2_556
O80 Mo24 O74 85.0(5) . 2_556
O68 Mo24 O81 160.3(6) . 2_556
O79 Mo24 O81 62.8(6) . 2_556
O78 Mo24 O81 91.5(5) . 2_556
O80 Mo24 O81 91.3(4) . 2_556
O74 Mo24 O81 67.0(6) 2_556 2_556
O68 Mo24 O83 159.6(5) . .
O79 Mo24 O83 94.8(6) . .
O78 Mo24 O83 66.2(4) . .
O80 Mo24 O83 61.0(4) . .
O74 Mo24 O83 91.0(6) 2_556 .
O81 Mo24 O83 39.9(5) 2_556 .
Mo19 O69 Mo23 139.4(9) . 2_556
Mo20 O70 Mo19 139.2(7) . .
Mo19 O71 Mo21 138.4(5) . .
Mo21 O72 Mo20 139.8(7) . .
Mo22 O73 Mo21 138.3(7) . .
Mo22 O74 Mo24 138.4(7) . 2_556
Mo22 O75 Mo19 139.1(7) . 2_556
Mo23 O76 Mo22 138.8(9) . .
Mo23 O77 Mo20 139.0(6) . .
Mo24 O78 Mo23 139.4(5) . .
Mo24 O79 Mo21 142.4(9) . 2_556
Mo20 O80 Mo24 140.7(5) . .
P3 O81 O83 54.2(5) . 2_556
P3 O81 O84 52.8(5) . .
O83 O81 O84 95.4(7) 2_556 .
P3 O81 Mo24 131.4(10) . 2_556
O83 O81 Mo24 77.2(7) 2_556 2_556
O84 O81 Mo24 142.7(10) . 2_556
P3 O81 Mo21 123.0(8) . .
O83 O81 Mo21 144.1(10) 2_556 .
O84 O81 Mo21 70.2(6) . .
Mo24 O81 Mo21 94.4(4) 2_556 .
P3 O81 Mo22 116.6(8) . .
O83 O81 Mo22 125.9(9) 2_556 .
O84 O81 Mo22 120.7(10) . .
Mo24 O81 Mo22 91.6(4) 2_556 .
Mo21 O81 Mo22 88.7(5) . .
P3 O82 O83 54.1(5) . .
P3 O82 O84 52.5(5) . 2_556
O83 O82 O84 94.8(7) . 2_556
P3 O82 Mo23 128.6(8) . .
O83 O82 Mo23 74.4(7) . .
O84 O82 Mo23 143.7(10) 2_556 .
P3 O82 Mo19 125.3(10) . 2_556
O83 O82 Mo19 142.2(11) . 2_556
O84 O82 Mo19 72.9(7) 2_556 2_556
Mo23 O82 Mo19 94.4(4) . 2_556
P3 O82 Mo22 116.5(8) . .
O83 O82 Mo22 125.3(11) . .
O84 O82 Mo22 121.7(9) 2_556 .
Mo23 O82 Mo22 91.4(5) . .
Mo19 O82 Mo22 90.3(4) 2_556 .
O84 O83 P3 61.1(5) . .
O84 O83 O81 99.7(9) . 2_556
P3 O83 O81 56.6(5) . 2_556
O84 O83 O82 99.1(9) . .
P3 O83 O82 56.7(5) . .
O81 O83 O82 85.2(9) 2_556 .
O84 O83 Mo20 71.8(8) . .
P3 O83 Mo20 132.7(10) . .
O81 O83 Mo20 134.0(9) 2_556 .
O82 O83 Mo20 140.2(11) . .
O84 O83 Mo24 135.2(10) . .
P3 O83 Mo24 119.5(9) . .
O81 O83 Mo24 62.9(7) 2_556 .
O82 O83 Mo24 118.5(10) . .
Mo20 O83 Mo24 91.0(4) . .
O83 O84 P3 59.9(5) . .
O83 O84 O81 98.0(8) . .
P3 O84 O81 54.1(5) . .
O83 O84 O82 97.3(9) . 2_556
P3 O84 O82 53.8(5) . 2_556
O81 O84 O82 79.5(8) . 2_556
O83 O84 Mo20 72.2(7) . .
P3 O84 Mo20 132.0(9) . .
O81 O84 Mo20 143.3(10) . .
O82 O84 Mo20 135.9(9) 2_556 .
O83 O84 Mo19 134.6(11) . .
P3 O84 Mo19 118.3(8) . .
O81 O84 Mo19 117.1(9) . .
O82 O84 Mo19 64.5(6) 2_556 .
Mo20 O84 Mo19 92.1(4) . .
N1 Ag1 N5 163.5(6) . .
N1 Ag1 N6 125.1(4) . .
N5 Ag1 N6 70.1(5) . .
N1 Ag1 N2 68.8(6) . .
N5 Ag1 N2 108.2(5) . .
N6 Ag1 N2 89.4(5) . .
N8 Ag2 N4 163.8(5) . .
N8 Ag2 N7 70.4(4) . .
N4 Ag2 N7 120.1(4) . .
N8 Ag2 N3 123.0(4) . .
N4 Ag2 N3 71.5(5) . .
N7 Ag2 N3 89.1(5) . .
C5 N1 C1 119.5(17) . .
C5 N1 Ag1 121.4(12) . .
C1 N1 Ag1 118.8(14) . .
C6 N2 N3 117.2(15) . .
C6 N2 Ag1 106.7(12) . .
N3 N2 Ag1 116.3(11) . .
C13 N3 N2 117.4(15) . .
C13 N3 Ag2 111.5(12) . .
N2 N3 Ag2 126.6(10) . .
C20 N4 C24 119.7(13) . .
C20 N4 Ag2 117.2(11) . .
C24 N4 Ag2 122.1(10) . .
C29 N5 C25 120.8(16) . .
C29 N5 Ag1 119.0(11) . .
C25 N5 Ag1 120.1(14) . .
C30 N6 N7 115.0(14) . .
C30 N6 Ag1 115.6(12) . .
N7 N6 Ag1 125.2(9) . .
C37 N7 N6 119.2(13) . .
C37 N7 Ag2 110.8(10) . .
N6 N7 Ag2 115.1(9) . .
C48 N8 C44 117.9(13) . .
C48 N8 Ag2 124.0(11) . .
C44 N8 Ag2 117.7(9) . .
C2 C1 N1 123(2) . .
C2 C1 H1A 118.4 . .
N1 C1 H1A 118.4 . .
C1 C2 C3 114(2) . .
C1 C2 H2A 122.8 . .
C3 C2 H2A 122.8 . .
C2 C3 C4 122(2) . .
C2 C3 H3A 118.9 . .
C4 C3 H3A 118.9 . .
C5 C4 C3 119(2) . .
C5 C4 H4A 120.4 . .
C3 C4 H4A 120.4 . .
C4 C5 N1 121.6(19) . .
C4 C5 C6 124(2) . .
N1 C5 C6 113.9(18) . .
N2 C6 C7 127.3(17) . .
N2 C6 C5 116.7(16) . .
C7 C6 C5 115.9(16) . .
C12 C7 C8 117.5(19) . .
C12 C7 C6 120.9(16) . .
C8 C7 C6 121.5(19) . .
C9 C8 C7 124(2) . .
C9 C8 H8A 117.8 . .
C7 C8 H8A 117.8 . .
C10 C9 C8 117(2) . .
C10 C9 H9A 121.4 . .
C8 C9 H9A 121.4 . .
C11 C10 C9 125(3) . .
C11 C10 H10A 117.4 . .
C9 C10 H10A 117.4 . .
C10 C11 C12 117(2) . .
C10 C11 H11A 121.5 . .
C12 C11 H11A 121.5 . .
C7 C12 C11 119(2) . .
C7 C12 H12A 120.6 . .
C11 C12 H12A 120.6 . .
N3 C13 C14 123.7(17) . .
N3 C13 C20 117.2(15) . .
C14 C13 C20 119.1(16) . .
C15 C14 C19 119(2) . .
C15 C14 C13 119.2(19) . .
C19 C14 C13 121(2) . .
C16 C15 C14 121(2) . .
C16 C15 H15A 119.5 . .
C14 C15 H15A 119.5 . .
C17 C16 C15 117(2) . .
C17 C16 H16A 121.3 . .
C15 C16 H16A 121.3 . .
C16 C17 C18 122(2) . .
C16 C17 H17A 118.8 . .
C18 C17 H17A 118.8 . .
C17 C18 C19 118(2) . .
C17 C18 H18A 121.0 . .
C19 C18 H18A 121.0 . .
C18 C19 C14 120(2) . .
C18 C19 H19A 119.8 . .
C14 C19 H19A 119.8 . .
N4 C20 C21 120.0(15) . .
N4 C20 C13 120.0(15) . .
C21 C20 C13 119.9(19) . .
C22 C21 C20 120.0(19) . .
C22 C21 H21A 120.0 . .
C20 C21 H21A 120.0 . .
C21 C22 C23 119.1(18) . .
C21 C22 H22A 120.4 . .
C23 C22 H22A 120.4 . .
C24 C23 C22 118.4(18) . .
C24 C23 H23A 120.8 . .
C22 C23 H23A 120.8 . .
N4 C24 C23 122.6(17) . .
N4 C24 H24A 118.7 . .
C23 C24 H24A 118.7 . .
N5 C25 C26 121(2) . .
N5 C25 H25A 119.3 . .
C26 C25 H25A 119.3 . .
C25 C26 C27 121(2) . .
C25 C26 H26A 119.6 . .
C27 C26 H26A 119.6 . .
C28 C27 C26 115(2) . .
C28 C27 H27A 122.5 . .
C26 C27 H27A 122.5 . .
C27 C28 C29 124(2) . .
C27 C28 H28A 117.8 . .
C29 C28 H28A 117.8 . .
N5 C29 C28 117.4(16) . .
N5 C29 C30 116.9(16) . .
C28 C29 C30 125.6(19) . .
N6 C30 C31 125.0(16) . .
N6 C30 C29 117.3(17) . .
C31 C30 C29 117.3(16) . .
C36 C31 C32 117(2) . .
C36 C31 C30 119.5(18) . .
C32 C31 C30 123(2) . .
C33 C32 C31 117(2) . .
C33 C32 H32A 121.3 . .
C31 C32 H32A 121.3 . .
C34 C33 C32 121(2) . .
C34 C33 H33A 119.5 . .
C32 C33 H33A 119.5 . .
C35 C34 C33 121(3) . .
C35 C34 H34A 119.4 . .
C33 C34 H34A 119.4 . .
C34 C35 C36 120(3) . .
C34 C35 H35A 119.9 . .
C36 C35 H35A 119.9 . .
C35 C36 C31 123(2) . .
C35 C36 H36A 118.7 . .
C31 C36 H36A 118.7 . .
N7 C37 C38 126.8(14) . .
N7 C37 C44 112.2(13) . .
C38 C37 C44 120.9(13) . .
C43 C38 C39 119.5(16) . .
C43 C38 C37 122.4(16) . .
C39 C38 C37 118.0(15) . .
C40 C39 C38 118.4(17) . .
C40 C39 H39A 120.8 . .
C38 C39 H39A 120.8 . .
C41 C40 C39 121(2) . .
C41 C40 H40A 119.5 . .
C39 C40 H40A 119.5 . .
C40 C41 C42 118.7(19) . .
C40 C41 H41A 120.6 . .
C42 C41 H41A 120.6 . .
C43 C42 C41 118.6(17) . .
C43 C42 H42A 120.7 . .
C41 C42 H42A 120.7 . .
C38 C43 C42 123.5(17) . .
C38 C43 H43A 118.3 . .
C42 C43 H43A 118.3 . .
N8 C44 C45 122.4(13) . .
N8 C44 C37 119.8(13) . .
C45 C44 C37 117.8(16) . .
C46 C45 C44 117.8(15) . .
C46 C45 H45A 121.1 . .
C44 C45 H45A 121.1 . .
C47 C46 C45 119.3(15) . .
C47 C46 H46A 120.4 . .
C45 C46 H46A 120.4 . .
C46 C47 C48 119.2(16) . .
C46 C47 H47A 120.4 . .
C48 C47 H47A 120.4 . .
N8 C48 C47 123.3(16) . .
N8 C48 H48A 118.3 . .
C47 C48 H48A 118.3 . .
N9 Ag3 N16 152.1(5) . .
N9 Ag3 N15 135.7(5) . .
N16 Ag3 N15 71.3(5) . .
N9 Ag3 N10 69.7(4) . .
N16 Ag3 N10 108.4(4) . .
N15 Ag3 N10 92.2(4) . .
N13 Ag4 N12 160.3(4) . .
N13 Ag4 N11 129.0(4) . .
N12 Ag4 N11 70.3(4) . .
N13 Ag4 N14 71.3(4) . .
N12 Ag4 N14 108.9(4) . .
N11 Ag4 N14 89.8(4) . .
C53 N9 C49 120.2(13) . .
C53 N9 Ag3 119.2(9) . .
C49 N9 Ag3 120.4(12) . .
C54 N10 N11 118.1(12) . .
C54 N10 Ag3 104.8(9) . .
N11 N10 Ag3 110.1(8) . .
C61 N11 N10 116.7(13) . .
C61 N11 Ag4 112.8(10) . .
N10 N11 Ag4 129.8(9) . .
C68 N12 C72 121.3(12) . .
C68 N12 Ag4 118.1(9) . .
C72 N12 Ag4 120.0(10) . .
C73 N13 C77 116.2(13) . .
C73 N13 Ag4 124.7(11) . .
C77 N13 Ag4 118.7(10) . .
C78 N14 N15 118.3(12) . .
C78 N14 Ag4 101.0(9) . .
N15 N14 Ag4 111.6(8) . .
C85 N15 N14 115.3(12) . .
C85 N15 Ag3 113.2(10) . .
N14 N15 Ag3 128.7(9) . .
C92 N16 C96 118.8(14) . .
C92 N16 Ag3 118.9(11) . .
C96 N16 Ag3 121.7(11) . .
N9 C49 C50 115.2(16) . .
N9 C49 H49A 122.4 . .
C50 C49 H49A 122.4 . .
C51 C50 C49 125.2(17) . .
C51 C50 H50A 117.4 . .
C49 C50 H50A 117.4 . .
C50 C51 C52 118.9(18) . .
C50 C51 H51A 120.6 . .
C52 C51 H51A 120.6 . .
C51 C52 C53 115.5(17) . .
C51 C52 H52A 122.2 . .
C53 C52 H52A 122.2 . .
N9 C53 C52 124.7(14) . .
N9 C53 C54 118.4(14) . .
C52 C53 C54 116.8(15) . .
N10 C54 C55 130.0(13) . .
N10 C54 C53 106.6(14) . .
C55 C54 C53 123.1(14) . .
C56 C55 C60 118.2(16) . .
C56 C55 C54 121.3(14) . .
C60 C55 C54 120.5(15) . .
C57 C56 C55 122.3(16) . .
C57 C56 H56A 118.9 . .
C55 C56 H56A 118.9 . .
C56 C57 C58 120.9(17) . .
C56 C57 H57A 119.5 . .
C58 C57 H57A 119.5 . .
C59 C58 C57 118.2(17) . .
C59 C58 H58A 120.9 . .
C57 C58 H58A 120.9 . .
C58 C59 C60 122.3(15) . .
C58 C59 H59A 118.9 . .
C60 C59 H59A 118.9 . .
C59 C60 C55 117.9(15) . .
C59 C60 H60A 121.1 . .
C55 C60 H60A 121.1 . .
N11 C61 C62 121.7(14) . .
N11 C61 C68 117.0(14) . .
C62 C61 C68 121.1(13) . .
C67 C62 C63 122.7(19) . .
C67 C62 C61 120.7(18) . .
C63 C62 C61 116.4(18) . .
C62 C63 C64 120(2) . .
C62 C63 H63A 119.8 . .
C64 C63 H63A 119.8 . .
C65 C64 C63 120(4) . .
C65 C64 H64A 120.2 . .
C63 C64 H64A 120.2 . .
C64 C65 C66 122(3) . .
C64 C65 H65A 119.0 . .
C66 C65 H65A 119.0 . .
C67 C66 C65 117(3) . .
C67 C66 H66A 121.7 . .
C65 C66 H66A 121.7 . .
C62 C67 C66 119(2) . .
C62 C67 H67A 120.7 . .
C66 C67 H67A 120.7 . .
N12 C68 C69 121.2(13) . .
N12 C68 C61 120.7(13) . .
C69 C68 C61 118.1(13) . .
C70 C69 C68 118.1(15) . .
C70 C69 H69A 120.9 . .
C68 C69 H69A 120.9 . .
C71 C70 C69 118.2(15) . .
C71 C70 H70A 120.9 . .
C69 C70 H70A 120.9 . .
C70 C71 C72 120.7(14) . .
C70 C71 H71A 119.7 . .
C72 C71 H71A 119.7 . .
N12 C72 C71 120.1(14) . .
N12 C72 H72A 120.0 . .
C71 C72 H72A 120.0 . .
N13 C73 C74 123.0(15) . .
N13 C73 H73A 118.5 . .
C74 C73 H73A 118.5 . .
C75 C74 C73 118.4(17) . .
C75 C74 H74A 120.8 . .
C73 C74 H74A 120.8 . .
C74 C75 C76 119.9(17) . .
C74 C75 H75A 120.0 . .
C76 C75 H75A 120.0 . .
C77 C76 C75 118.7(16) . .
C77 C76 H76A 120.6 . .
C75 C76 H76A 120.6 . .
C76 C77 N13 123.7(16) . .
C76 C77 C78 120.3(16) . .
N13 C77 C78 116.0(13) . .
N14 C78 C79 128.5(14) . .
N14 C78 C77 114.3(13) . .
C79 C78 C77 117.2(13) . .
C80 C79 C84 117.9(14) . .
C80 C79 C78 119.3(15) . .
C84 C79 C78 122.3(14) . .
C79 C80 C81 120.2(16) . .
C79 C80 H80A 119.9 . .
C81 C80 H80A 119.9 . .
C82 C81 C80 120.2(17) . .
C82 C81 H81A 119.9 . .
C80 C81 H81A 119.9 . .
C83 C82 C81 120.4(18) . .
C83 C82 H82A 119.8 . .
C81 C82 H82A 119.8 . .
C82 C83 C84 123.0(19) . .
C82 C83 H83A 118.5 . .
C84 C83 H83A 118.5 . .
C83 C84 C79 118.2(15) . .
C83 C84 H84A 120.9 . .
C79 C84 H84A 120.9 . .
N15 C85 C92 118.7(13) . .
N15 C85 C86 125.0(14) . .
C92 C85 C86 116.3(13) . .
C91 C86 C87 118.4(16) . .
C91 C86 C85 123.4(15) . .
C87 C86 C85 118.2(15) . .
C86 C87 C88 118.2(18) . .
C86 C87 H87A 120.9 . .
C88 C87 H87A 120.9 . .
C89 C88 C87 119(2) . .
C89 C88 H88A 120.7 . .
C87 C88 H88A 120.7 . .
C88 C89 C90 124(2) . .
C88 C89 H89A 118.2 . .
C90 C89 H89A 118.2 . .
C91 C90 C89 118.3(19) . .
C91 C90 H90A 120.9 . .
C89 C90 H90A 120.9 . .
C90 C91 C86 122.6(18) . .
C90 C91 H91A 118.7 . .
C86 C91 H91A 118.7 . .
N16 C92 C93 122.1(15) . .
N16 C92 C85 116.3(14) . .
C93 C92 C85 121.7(14) . .
C92 C93 C94 116.2(15) . .
C92 C93 H93A 121.9 . .
C94 C93 H93A 121.9 . .
C95 C94 C93 121.0(17) . .
C95 C94 H94A 119.5 . .
C93 C94 H94A 119.5 . .
C94 C95 C96 118.0(18) . .
C94 C95 H95A 121.0 . .
C96 C95 H95A 121.0 . .
N16 C96 C95 123.6(16) . .
N16 C96 H96A 118.2 . .
C95 C96 H96A 118.2 . .
N21 Ag5 N20 161.8(5) . .
N21 Ag5 N19 127.9(4) . .
N20 Ag5 N19 70.1(4) . .
N21 Ag5 N22 68.6(5) . .
N20 Ag5 N22 112.1(4) . .
N19 Ag5 N22 91.7(4) . .
N17 Ag6 N24 166.9(4) . .
N17 Ag6 N18 69.3(4) . .
N24 Ag6 N18 120.7(4) . .
N17 Ag6 N23 120.3(4) . .
N24 Ag6 N23 70.4(4) . .
N18 Ag6 N23 88.1(4) . .
C97 N17 C101 118.4(11) . .
C97 N17 Ag6 122.0(10) . .
C101 N17 Ag6 119.4(8) . .
C102 N18 N19 116.9(11) . .
C102 N18 Ag6 113.7(9) . .
N19 N18 Ag6 118.3(7) . .
C109 N19 N18 115.6(11) . .
C109 N19 Ag5 115.9(9) . .
N18 N19 Ag5 121.1(8) . .
C116 N20 C120 120.2(13) . .
C116 N20 Ag5 118.3(9) . .
C120 N20 Ag5 121.2(12) . .
C125 N21 C121 117.5(15) . .
C125 N21 Ag5 120.7(11) . .
C121 N21 Ag5 121.7(13) . .
C126 N22 N23 117.6(12) . .
C126 N22 Ag5 107.9(9) . .
N23 N22 Ag5 114.1(8) . .
C133 N23 N22 116.8(12) . .
C133 N23 Ag6 112.6(9) . .
N22 N23 Ag6 127.1(8) . .
C144 N24 C140 117.4(12) . .
C144 N24 Ag6 122.9(10) . .
C140 N24 Ag6 119.4(9) . .
N17 C97 C98 125.4(15) . .
N17 C97 H97A 117.3 . .
C98 C97 H97A 117.3 . .
C97 C98 C99 115.9(15) . .
C97 C98 H98A 122.0 . .
C99 C98 H98A 122.0 . .
C98 C99 C100 120.6(15) . .
C98 C99 H99A 119.7 . .
C100 C99 H99A 119.7 . .
C101 C100 C99 119.5(16) . .
C101 C100 H10B 120.3 . .
C99 C100 H10B 120.3 . .
C100 C101 N17 119.7(13) . .
C100 C101 C102 122.7(14) . .
N17 C101 C102 117.5(11) . .
N18 C102 C103 123.8(13) . .
N18 C102 C101 115.3(12) . .
C103 C102 C101 120.9(12) . .
C108 C103 C104 113.9(15) . .
C108 C103 C102 125.7(14) . .
C104 C103 C102 120.2(15) . .
C103 C104 C105 121.9(16) . .
C103 C104 H10C 119.0 . .
C105 C104 H10C 119.0 . .
C106 C105 C104 118.1(17) . .
C106 C105 H10D 121.0 . .
C104 C105 H10D 121.0 . .
C105 C106 C107 121.9(18) . .
C105 C106 H10E 119.1 . .
C107 C106 H10E 119.1 . .
C108 C107 C106 118(2) . .
C108 C107 H10F 120.8 . .
C106 C107 H10F 120.8 . .
C107 C108 C103 125.8(17) . .
C107 C108 H10G 117.1 . .
C103 C108 H10G 117.1 . .
N19 C109 C116 116.6(13) . .
N19 C109 C110 123.7(12) . .
C116 C109 C110 119.7(12) . .
C115 C110 C111 120.5(15) . .
C115 C110 C109 117.0(14) . .
C111 C110 C109 122.4(14) . .
C110 C111 C112 120.1(16) . .
C110 C111 H11B 119.9 . .
C112 C111 H11B 119.9 . .
C113 C112 C111 116.3(17) . .
C113 C112 H11C 121.8 . .
C111 C112 H11C 121.8 . .
C114 C113 C112 121.3(19) . .
C114 C113 H11D 119.4 . .
C112 C113 H11D 119.4 . .
C113 C114 C115 124.0(19) . .
C113 C114 H11E 118.0 . .
C115 C114 H11E 118.0 . .
C114 C115 C110 117.5(17) . .
C114 C115 H11F 121.2 . .
C110 C115 H11F 121.2 . .
C117 C116 N20 119.6(14) . .
C117 C116 C109 123.7(15) . .
N20 C116 C109 116.7(12) . .
C116 C117 C118 121.1(17) . .
C116 C117 H11G 119.5 . .
C118 C117 H11G 119.5 . .
C119 C118 C117 117.6(17) . .
C119 C118 H11H 121.2 . .
C117 C118 H11H 121.2 . .
C120 C119 C118 122.3(17) . .
C120 C119 H11I 118.8 . .
C118 C119 H11I 118.8 . .
C119 C120 N20 118.9(17) . .
C119 C120 H12B 120.5 . .
N20 C120 H12B 120.5 . .
N21 C121 C122 123.8(18) . .
N21 C121 H12C 118.1 . .
C122 C121 H12C 118.1 . .
C123 C122 C121 116.7(18) . .
C123 C122 H12D 121.6 . .
C121 C122 H12D 121.6 . .
C122 C123 C124 120.7(18) . .
C122 C123 H12E 119.7 . .
C124 C123 H12E 119.7 . .
C125 C124 C123 117.9(18) . .
C125 C124 H12F 121.0 . .
C123 C124 H12F 121.0 . .
N21 C125 C124 123.4(15) . .
N21 C125 C126 117.9(14) . .
C124 C125 C126 118.6(16) . .
N22 C126 C127 129.4(14) . .
N22 C126 C125 111.4(13) . .
C127 C126 C125 119.2(12) . .
C128 C127 C132 118.5(16) . .
C128 C127 C126 120.7(16) . .
C132 C127 C126 120.6(14) . .
C127 C128 C129 122.0(19) . .
C127 C128 H12G 119.0 . .
C129 C128 H12G 119.0 . .
C130 C129 C128 117(2) . .
C130 C129 H12H 121.6 . .
C128 C129 H12H 121.6 . .
C131 C130 C129 124(2) . .
C131 C130 H13A 117.9 . .
C129 C130 H13A 117.9 . .
C130 C131 C132 116(2) . .
C130 C131 H13B 121.8 . .
C132 C131 H13B 121.8 . .
C127 C132 C131 122.0(18) . .
C127 C132 H13C 119.0 . .
C131 C132 H13C 119.0 . .
N23 C133 C140 118.2(13) . .
N23 C133 C134 124.6(14) . .
C140 C133 C134 117.1(12) . .
C135 C134 C139 118.3(17) . .
C135 C134 C133 121.0(16) . .
C139 C134 C133 120.7(17) . .
C134 C135 C136 120(2) . .
C134 C135 H13D 120.2 . .
C136 C135 H13D 120.2 . .
C137 C136 C135 115(3) . .
C137 C136 H13E 122.5 . .
C135 C136 H13E 122.5 . .
C138 C137 C136 130(3) . .
C138 C137 H13F 115.0 . .
C136 C137 H13F 115.0 . .
C137 C138 C139 112(3) . .
C137 C138 H13G 124.2 . .
C139 C138 H13G 124.2 . .
C134 C139 C138 125(2) . .
C134 C139 H13H 117.3 . .
C138 C139 H13H 117.3 . .
N24 C140 C141 119.5(13) . .
N24 C140 C133 117.9(12) . .
C141 C140 C133 122.6(14) . .
C140 C141 C142 121.7(14) . .
C140 C141 H14A 119.2 . .
C142 C141 H14A 119.2 . .
C143 C142 C141 117.7(15) . .
C143 C142 H14B 121.1 . .
C141 C142 H14B 121.1 . .
C142 C143 C144 119.2(16) . .
C142 C143 H14C 120.4 . .
C144 C143 H14C 120.4 . .
N24 C144 C143 124.3(15) . .
N24 C144 H14D 117.8 . .
C143 C144 H14D 117.8 . .
C146 N25 C145 118.6(13) . .
C146 N25 C147 118.5(13) . .
C145 N25 C147 118.7(12) . .
O85 C145 N25 103(3) . .
O85 C145 H14E 128.6 . .
N25 C145 H14E 128.6 . .
N25 C146 H14F 109.5 . .
N25 C146 H14G 109.5 . .
H14F C146 H14G 109.5 . .
N25 C146 H14H 109.5 . .
H14F C146 H14H 109.5 . .
H14G C146 H14H 109.5 . .
N25 C147 H14I 109.5 . .
N25 C147 H14J 109.5 . .
H14I C147 H14J 109.5 . .
N25 C147 H14K 109.5 . .
H14I C147 H14K 109.5 . .
H14J C147 H14K 109.5 . .
C148 N26 C150 117.8(14) . .
C148 N26 C149 118.5(15) . .
C150 N26 C149 116.4(14) . .
O86 C148 N26 112(3) . .
O86 C148 H14L 123.8 . .
N26 C148 H14L 123.8 . .
N26 C149 H14M 109.5 . .
N26 C149 H14N 109.5 . .
H14M C149 H14N 109.5 . .
N26 C149 H14O 109.5 . .
H14M C149 H14O 109.5 . .
H14N C149 H14O 109.5 . .
N26 C150 H15B 109.5 . .
N26 C150 H15C 109.5 . .
H15B C150 H15C 109.5 . .
N26 C150 H15D 109.5 . .
H15B C150 H15D 109.5 . .
H15C C150 H15D 109.5 . .
C152 N27 C151 123.0(15) . .
C152 N27 C153 118.3(14) . .
C151 N27 C153 118.7(14) . .
O87 C151 N27 94(3) . .
O87 C151 H15E 132.8 . .
N27 C151 H15E 132.8 . .
N27 C152 H15F 109.5 . .
N27 C152 H15G 109.5 . .
H15F C152 H15G 109.5 . .
N27 C152 H15H 109.5 . .
H15F C152 H15H 109.5 . .
H15G C152 H15H 109.5 . .
N27 C153 H15I 109.5 . .
N27 C153 H15J 109.5 . .
H15I C153 H15J 109.5 . .
N27 C153 H15K 109.5 . .
H15I C153 H15K 109.5 . .
H15J C153 H15K 109.5 . .
C156 N28 C155 118.6(13) . .
C156 N28 C154 119.1(13) . .
C155 N28 C154 119.0(13) . .
O88 C154 N28 111(3) . .
O88 C154 H15L 124.4 . .
N28 C154 H15L 124.4 . .
N28 C155 H15M 109.5 . .
N28 C155 H15N 109.5 . .
H15M C155 H15N 109.5 . .
N28 C155 H15O 109.5 . .
H15M C155 H15O 109.5 . .
H15N C155 H15O 109.5 . .
N28 C156 H15P 109.5 . .
N28 C156 H15Q 109.5 . .
H15P C156 H15Q 109.5 . .
N28 C156 H15R 109.5 . .
H15P C156 H15R 109.5 . .
H15Q C156 H15R 109.5 . .
C158 N29 C159 119.8(15) . .
C158 N29 C157 119.4(15) . .
C159 N29 C157 119.2(15) . .
O89 C157 N29 104(4) . .
O89 C157 H15S 128.0 . .
N29 C157 H15S 128.0 . .
N29 C158 H15T 109.5 . .
N29 C158 H15U 109.5 . .
H15T C158 H15U 109.5 . .
N29 C158 H15V 109.5 . .
H15T C158 H15V 109.5 . .
H15U C158 H15V 109.5 . .
N29 C159 H15W 109.5 . .
N29 C159 H15X 109.5 . .
H15W C159 H15X 109.5 . .
N29 C159 H15Y 109.5 . .
H15W C159 H15Y 109.5 . .
H15X C159 H15Y 109.5 . .
C162 N30 C160 116(3) . .
C162 N30 C161 115(2) . .
C160 N30 C161 116(2) . .
O90 C160 N30 105.9(16) . .
O90 C160 H16B 127.1 . .
N30 C160 H16B 127.1 . .
N30 C161 H16C 109.5 . .
N30 C161 H16D 109.5 . .
H16C C161 H16D 109.5 . .
N30 C161 H16E 109.5 . .
H16C C161 H16E 109.5 . .
H16D C161 H16E 109.5 . .
N30 C162 H16F 109.5 . .
N30 C162 H16G 109.5 . .
H16F C162 H16G 109.5 . .
N30 C162 H16H 109.5 . .
H16F C162 H16H 109.5 . .
H16G C162 H16H 109.5 . .

loop_
_geom_bond_atom_site_label_1
_geom_bond_atom_site_label_2
_geom_bond_distance
_geom_bond_site_symmetry_2
P1 O38 1.515(8) .
P1 O39 1.526(8) .
P1 O40 1.531(8) .
P1 O37 1.533(7) .
P1 O37' 1.592(16) .
P1 O40' 1.596(16) .
P1 O38' 1.599(16) .
P1 O39' 1.599(16) .
Mo1 O1 1.647(9) .
Mo1 O14 1.803(11) .
Mo1 O13 1.863(11) .
Mo1 O15 1.961(11) .
Mo1 O16 2.011(10) .
Mo1 O37 2.408(10) .
Mo1 O38' 2.55(3) .
Mo2 O2 1.654(10) .
Mo2 O15 1.839(9) .
Mo2 O19 1.844(9) .
Mo2 O18 1.975(9) .
Mo2 O17 2.041(11) .
Mo2 O38' 2.33(3) .
Mo2 O38 2.451(10) .
Mo3 O3 1.654(9) .
Mo3 O20 1.817(10) .
Mo3 O16 1.851(10) .
Mo3 O22 1.968(9) .
Mo3 O21 2.020(10) .
Mo3 O37 2.487(10) .
Mo3 O40' 2.49(2) .
Mo4 O4 1.671(9) .
Mo4 O23 1.792(10) .
Mo4 O24 1.827(8) .
Mo4 O20 1.997(9) .
Mo4 O19 2.002(10) .
Mo4 O40' 2.40(2) .
Mo4 O38 2.458(10) .
Mo5 O5 1.669(9) .
Mo5 O25 1.825(10) .
Mo5 O18 1.872(10) .
Mo5 O27 1.972(10) .
Mo5 O24 2.006(9) .
Mo5 O39' 2.36(2) .
Mo5 O38 2.505(10) .
Mo6 O6 1.670(9) .
Mo6 O22 1.807(9) .
Mo6 O26 1.868(10) .
Mo6 O28 1.984(9) .
Mo6 O23 1.989(10) .
Mo6 O39 2.431(10) .
Mo6 O40' 2.50(3) .
Mo7 O7 1.659(8) .
Mo7 O27 1.810(10) .
Mo7 O28 1.836(9) .
Mo7 O29 1.974(9) .
Mo7 O30 1.983(9) .
Mo7 O39 2.454(10) .
Mo7 O39' 2.48(3) .
Mo8 O8 1.665(9) .
Mo8 O31 1.839(9) .
Mo8 O29 1.845(9) .
Mo8 O26 1.973(10) .
Mo8 O32 1.976(8) .
Mo8 O39 2.453(10) .
Mo8 O37' 2.47(3) .
Mo9 O9 1.676(9) .
Mo9 O30 1.807(9) .
Mo9 O33 1.818(9) .
Mo9 O25 1.968(10) .
Mo9 O35 2.007(11) .
Mo9 O40 2.481(10) .
Mo9 O39' 2.52(3) .
Mo10 O10 1.657(10) .
Mo10 O36 1.806(10) .
Mo10 O34 1.812(9) .
Mo10 O31 1.967(9) .
Mo10 O33 1.984(9) .
Mo10 O40 2.413(10) .
Mo10 O37' 2.44(3) .
Mo11 O11 1.665(9) .
Mo11 O32 1.815(9) .
Mo11 O21 1.837(10) .
Mo11 O13 1.956(10) .
Mo11 O34 1.999(9) .
Mo11 O37 2.463(9) .
Mo11 O37' 2.48(3) .
Mo12 O12 1.659(9) .
Mo12 O17 1.767(11) .
Mo12 O35 1.825(10) .
Mo12 O14 1.989(10) .
Mo12 O36 2.012(10) .
Mo12 O40 2.473(11) .
Mo12 O38' 2.51(3) .
P2 O62 1.492(10) .
P2 O62 1.492(10) 2_355
P2 O60 1.502(10) 2_355
P2 O60 1.502(10) .
P2 O61 1.506(11) .
P2 O61 1.506(11) 2_355
P2 O59 1.517(11) 2_355
P2 O59 1.517(11) .
Mo13 O41 1.680(13) .
Mo13 O53 1.847(11) 2_355
Mo13 O47 1.861(11) .
Mo13 O48 1.936(12) .
Mo13 O49 1.961(12) .
Mo13 O61 2.443(19) 2_355
Mo13 O62 2.466(17) 2_355
Mo14 O42 1.661(11) .
Mo14 O49 1.834(14) .
Mo14 O51 1.855(10) .
Mo14 O50 1.877(13) .
Mo14 O58 1.937(12) 2_355
Mo14 O59 2.492(16) .
Mo15 O43 1.656(12) .
Mo15 O52 1.862(11) .
Mo15 O50 1.891(12) .
Mo15 O53 1.930(11) .
Mo15 O54 1.941(10) .
Mo15 O59 2.446(16) .
Mo15 O62 2.600(16) .
Mo16 O44 1.645(10) .
Mo16 O54 1.829(11) .
Mo16 O56 1.854(11) .
Mo16 O51 1.929(11) .
Mo16 O55 1.961(13) .
Mo16 O59 2.461(15) .
Mo16 O60 2.547(16) .
Mo17 O45 1.650(10) .
Mo17 O58 1.856(11) .
Mo17 O57 1.883(13) .
Mo17 O47 1.911(12) 2_355
Mo17 O56 1.918(11) .
Mo17 O61 2.417(16) .
Mo17 O60 2.490(16) .
Mo18 O46 1.658(10) .
Mo18 O55 1.842(12) .
Mo18 O48 1.858(12) .
Mo18 O57 1.918(12) .
Mo18 O52 1.924(11) 2_355
Mo18 O62 2.414(14) 2_355
Mo18 O60 2.417(16) .
O47 Mo17 1.911(12) 2_355
O52 Mo18 1.924(11) 2_355
O53 Mo13 1.847(11) 2_355
O58 Mo14 1.937(12) 2_355
O60 O62 1.56(2) 2_355
O60 O61 1.66(2) .
O61 O62 1.69(2) .
O61 Mo13 2.443(19) 2_355
O61 Mo14 2.608(18) 2_355
O62 O60 1.56(2) 2_355
O62 Mo18 2.414(14) 2_355
O62 Mo13 2.466(17) 2_355
P3 O83 1.484(9) 2_556
P3 O83 1.484(9) .
P3 O84 1.502(10) .
P3 O84 1.502(10) 2_556
P3 O81 1.527(10) 2_556
P3 O81 1.527(10) .
P3 O82 1.529(10) 2_556
P3 O82 1.529(10) .
Mo19 O63 1.670(10) .
Mo19 O71 1.877(11) .
Mo19 O69 1.884(12) .
Mo19 O75 1.908(11) 2_556
Mo19 O70 1.921(12) .
Mo19 O82 2.422(16) 2_556
Mo19 O84 2.565(15) .
Mo20 O64 1.650(10) .
Mo20 O80 1.869(9) .
Mo20 O70 1.878(11) .
Mo20 O72 1.906(11) .
Mo20 O77 1.921(10) .
Mo20 O84 2.376(13) .
Mo20 O83 2.383(15) .
Mo21 O65 1.664(10) .
Mo21 O72 1.893(11) .
Mo21 O73 1.897(11) .
Mo21 O71 1.906(11) .
Mo21 O79 1.921(11) 2_556
Mo21 O81 2.476(15) .
Mo22 O66 1.664(9) .
Mo22 O75 1.882(11) .
Mo22 O73 1.890(11) .
Mo22 O74 1.892(13) .
Mo22 O76 1.944(12) .
Mo22 O81 2.587(15) .
Mo22 O82 2.587(16) .
Mo23 O67 1.667(11) .
Mo23 O76 1.868(10) .
Mo23 O77 1.878(10) .
Mo23 O69 1.886(10) 2_556
Mo23 O78 1.914(10) .
Mo23 O82 2.396(14) .
Mo24 O68 1.675(9) .
Mo24 O79 1.835(11) .
Mo24 O78 1.869(10) .
Mo24 O80 1.907(10) .
Mo24 O74 1.914(11) 2_556
Mo24 O81 2.372(14) 2_556
Mo24 O83 2.598(15) .
O69 Mo23 1.886(10) 2_556
O74 Mo24 1.914(11) 2_556
O75 Mo19 1.908(11) 2_556
O79 Mo21 1.921(11) 2_556
O81 O83 1.71(2) 2_556
O81 O84 1.802(19) .
O81 Mo24 2.372(14) 2_556
O82 O83 1.71(2) .
O82 O84 1.82(2) 2_556
O82 Mo19 2.422(16) 2_556
O83 O84 1.47(2) .
O83 O81 1.71(2) 2_556
O84 O82 1.82(2) 2_556
Ag1 N1 2.232(15) .
Ag1 N5 2.240(14) .
Ag1 N6 2.409(14) .
Ag1 N2 2.539(16) .
Ag2 N8 2.233(12) .
Ag2 N4 2.236(12) .
Ag2 N7 2.475(13) .
Ag2 N3 2.506(15) .
N1 C5 1.32(2) .
N1 C1 1.37(2) .
N2 C6 1.27(2) .
N2 N3 1.382(17) .
N3 C13 1.260(18) .
N4 C20 1.32(2) .
N4 C24 1.350(17) .
N5 C29 1.33(2) .
N5 C25 1.34(2) .
N6 C30 1.261(18) .
N6 N7 1.402(15) .
N7 C37 1.309(16) .
N8 C48 1.314(16) .
N8 C44 1.325(18) .
C1 C2 1.34(2) .
C1 H1A 0.9300 .
C2 C3 1.36(3) .
C2 H2A 0.9300 .
C3 C4 1.41(3) .
C3 H3A 0.9300 .
C4 C5 1.27(2) .
C4 H4A 0.9300 .
C5 C6 1.52(2) .
C6 C7 1.49(2) .
C7 C12 1.36(2) .
C7 C8 1.39(2) .
C8 C9 1.37(2) .
C8 H8A 0.9300 .
C9 C10 1.34(3) .
C9 H9A 0.9300 .
C10 C11 1.32(3) .
C10 H10A 0.9300 .
C11 C12 1.51(3) .
C11 H11A 0.9300 .
C12 H12A 0.9300 .
C13 C14 1.51(2) .
C13 C20 1.52(2) .
C14 C15 1.386(10) .
C14 C19 1.392(9) .
C15 C16 1.385(10) .
C15 H15A 0.9300 .
C16 C17 1.384(10) .
C16 H16A 0.9300 .
C17 C18 1.385(10) .
C17 H17A 0.9300 .
C18 C19 1.385(10) .
C18 H18A 0.9300 .
C19 H19A 0.9300 .
C20 C21 1.40(2) .
C21 C22 1.36(2) .
C21 H21A 0.9300 .
C22 C23 1.38(2) .
C22 H22A 0.9300 .
C23 C24 1.36(2) .
C23 H23A 0.9300 .
C24 H24A 0.9300 .
C25 C26 1.34(3) .
C25 H25A 0.9300 .
C26 C27 1.40(3) .
C26 H26A 0.9300 .
C27 C28 1.35(3) .
C27 H27A 0.9300 .
C28 C29 1.38(2) .
C28 H28A 0.9300 .
C29 C30 1.48(2) .
C30 C31 1.47(2) .
C31 C36 1.39(2) .
C31 C32 1.42(2) .
C32 C33 1.39(3) .
C32 H32A 0.9300 .
C33 C34 1.39(3) .
C33 H33A 0.9300 .
C34 C35 1.30(3) .
C34 H34A 0.9300 .
C35 C36 1.36(3) .
C35 H35A 0.9300 .
C36 H36A 0.9300 .
C37 C38 1.484(19) .
C37 C44 1.51(2) .
C38 C43 1.331(19) .
C38 C39 1.42(2) .
C39 C40 1.41(2) .
C39 H39A 0.9300 .
C40 C41 1.38(3) .
C40 H40A 0.9300 .
C41 C42 1.42(3) .
C41 H41A 0.9300 .
C42 C43 1.38(2) .
C42 H42A 0.9300 .
C43 H43A 0.9300 .
C44 C45 1.401(19) .
C45 C46 1.365(19) .
C45 H45A 0.9300 .
C46 C47 1.36(2) .
C46 H46A 0.9300 .
C47 C48 1.36(2) .
C47 H47A 0.9300 .
C48 H48A 0.9300 .
Ag3 N9 2.160(11) .
Ag3 N16 2.232(13) .
Ag3 N15 2.422(12) .
Ag3 N10 2.543(12) .
Ag4 N13 2.167(12) .
Ag4 N12 2.251(11) .
Ag4 N11 2.478(11) .
Ag4 N14 2.575(12) .
N9 C53 1.316(17) .
N9 C49 1.399(17) .
N10 C54 1.334(18) .
N10 N11 1.385(14) .
N11 C61 1.290(16) .
N12 C68 1.297(15) .
N12 C72 1.353(16) .
N13 C73 1.336(18) .
N13 C77 1.364(18) .
N14 C78 1.333(16) .
N14 N15 1.380(15) .
N15 C85 1.278(16) .
N16 C92 1.327(17) .
N16 C96 1.329(18) .
C49 C50 1.44(2) .
C49 H49A 0.9300 .
C50 C51 1.31(2) .
C50 H50A 0.9300 .
C51 C52 1.42(2) .
C51 H51A 0.9300 .
C52 C53 1.43(2) .
C52 H52A 0.9300 .
C53 C54 1.549(18) .
C54 C55 1.43(2) .
C55 C56 1.38(2) .
C55 C60 1.391(18) .
C56 C57 1.32(2) .
C56 H56A 0.9300 .
C57 C58 1.36(2) .
C57 H57A 0.9300 .
C58 C59 1.36(2) .
C58 H58A 0.9300 .
C59 C60 1.38(2) .
C59 H59A 0.9300 .
C60 H60A 0.9300 .
C61 C62 1.47(2) .
C61 C68 1.480(18) .
C62 C67 1.32(2) .
C62 C63 1.40(2) .
C63 C64 1.40(3) .
C63 H63A 0.9300 .
C64 C65 1.28(5) .
C64 H64A 0.9300 .
C65 C66 1.49(4) .
C65 H65A 0.9300 .
C66 C67 1.44(3) .
C66 H66A 0.9300 .
C67 H67A 0.9300 .
C68 C69 1.429(19) .
C69 C70 1.39(2) .
C69 H69A 0.9300 .
C70 C71 1.38(2) .
C70 H70A 0.9300 .
C71 C72 1.375(18) .
C71 H71A 0.9300 .
C72 H72A 0.9300 .
C73 C74 1.39(2) .
C73 H73A 0.9300 .
C74 C75 1.35(2) .
C74 H74A 0.9300 .
C75 C76 1.37(2) .
C75 H75A 0.9300 .
C76 C77 1.35(2) .
C76 H76A 0.9300 .
C77 C78 1.49(2) .
C78 C79 1.456(19) .
C79 C80 1.396(19) .
C79 C84 1.427(19) .
C80 C81 1.40(2) .
C80 H80A 0.9300 .
C81 C82 1.34(2) .
C81 H81A 0.9300 .
C82 C83 1.34(2) .
C82 H82A 0.9300 .
C83 C84 1.37(2) .
C83 H83A 0.9300 .
C84 H84A 0.9300 .
C85 C92 1.499(19) .
C85 C86 1.50(2) .
C86 C91 1.40(2) .
C86 C87 1.42(2) .
C87 C88 1.44(2) .
C87 H87A 0.9300 .
C88 C89 1.35(3) .
C88 H88A 0.9300 .
C89 C90 1.38(3) .
C89 H89A 0.9300 .
C90 C91 1.34(2) .
C90 H90A 0.9300 .
C91 H91A 0.9300 .
C92 C93 1.381(19) .
C93 C94 1.42(2) .
C93 H93A 0.9300 .
C94 C95 1.34(2) .
C94 H94A 0.9300 .
C95 C96 1.35(2) .
C95 H95A 0.9300 .
C96 H96A 0.9300 .
Ag5 N21 2.202(13) .
Ag5 N20 2.251(12) .
Ag5 N19 2.397(11) .
Ag5 N22 2.544(12) .
Ag6 N17 2.229(10) .
Ag6 N24 2.238(11) .
Ag6 N18 2.469(11) .
Ag6 N23 2.481(11) .
N17 C97 1.343(16) .
N17 C101 1.359(16) .
N18 C102 1.278(15) .
N18 N19 1.410(14) .
N19 C109 1.280(15) .
N20 C116 1.362(16) .
N20 C120 1.375(18) .
N21 C125 1.310(19) .
N21 C121 1.34(2) .
N22 C126 1.304(15) .
N22 N23 1.389(14) .
N23 C133 1.291(16) .
N24 C144 1.315(16) .
N24 C140 1.348(16) .
C97 C98 1.343(19) .
C97 H97A 0.9300 .
C98 C99 1.37(2) .
C98 H98A 0.9300 .
C99 C100 1.40(2) .
C99 H99A 0.9300 .
C100 C101 1.357(17) .
C100 H10B 0.9300 .
C101 C102 1.487(17) .
C102 C103 1.461(19) .
C103 C108 1.36(2) .
C103 C104 1.412(19) .
C104 C105 1.42(2) .
C104 H10C 0.9300 .
C105 C106 1.34(2) .
C105 H10D 0.9300 .
C106 C107 1.36(2) .
C106 H10E 0.9300 .
C107 C108 1.35(2) .
C107 H10F 0.9300 .
C108 H10G 0.9300 .
C109 C116 1.461(18) .
C109 C110 1.500(18) .
C110 C115 1.37(2) .
C110 C111 1.379(19) .
C111 C112 1.40(2) .
C111 H11B 0.9300 .
C112 C113 1.39(3) .
C112 H11C 0.9300 .
C113 C114 1.30(2) .
C113 H11D 0.9300 .
C114 C115 1.35(2) .
C114 H11E 0.9300 .
C115 H11F 0.9300 .
C116 C117 1.352(18) .
C117 C118 1.38(2) .
C117 H11G 0.9300 .
C118 C119 1.37(2) .
C118 H11H 0.9300 .
C119 C120 1.34(2) .
C119 H11I 0.9300 .
C120 H12B 0.9300 .
C121 C122 1.40(2) .
C121 H12C 0.9300 .
C122 C123 1.35(2) .
C122 H12D 0.9300 .
C123 C124 1.38(2) .
C123 H12E 0.9300 .
C124 C125 1.38(2) .
C124 H12F 0.9300 .
C125 C126 1.506(19) .
C126 C127 1.426(19) .
C127 C128 1.35(2) .
C127 C132 1.38(2) .
C128 C129 1.40(2) .
C128 H12G 0.9300 .
C129 C130 1.38(3) .
C129 H12H 0.9300 .
C130 C131 1.35(3) .
C130 H13A 0.9300 .
C131 C132 1.40(2) .
C131 H13B 0.9300 .
C132 H13C 0.9300 .
C133 C140 1.472(18) .
C133 C134 1.475(19) .
C134 C135 1.37(2) .
C134 C139 1.39(2) .
C135 C136 1.45(3) .
C135 H13D 0.9300 .
C136 C137 1.38(3) .
C136 H13E 0.9300 .
C137 C138 1.33(4) .
C137 H13F 0.9300 .
C138 C139 1.42(3) .
C138 H13G 0.9300 .
C139 H13H 0.9300 .
C140 C141 1.359(18) .
C141 C142 1.39(2) .
C141 H14A 0.9300 .
C142 C143 1.30(2) .
C142 H14B 0.9300 .
C143 C144 1.378(19) .
C143 H14C 0.9300 .
C144 H14D 0.9300 .
O85 C145 1.352(10) .
N25 C146 1.395(10) .
N25 C145 1.398(10) .
N25 C147 1.402(10) .
C145 H14E 0.9300 .
C146 H14F 0.9600 .
C146 H14G 0.9600 .
C146 H14H 0.9600 .
C147 H14I 0.9600 .
C147 H14J 0.9600 .
C147 H14K 0.9600 .
O86 C148 1.349(10) .
N26 C148 1.395(10) .
N26 C150 1.398(10) .
N26 C149 1.400(10) .
C148 H14L 0.9300 .
C149 H14M 0.9600 .
C149 H14N 0.9600 .
C149 H14O 0.9600 .
C150 H15B 0.9600 .
C150 H15C 0.9600 .
C150 H15D 0.9600 .
O87 C151 1.339(10) .
N27 C152 1.383(9) .
N27 C151 1.388(9) .
N27 C153 1.389(10) .
C151 H15E 0.9300 .
C152 H15F 0.9600 .
C152 H15G 0.9600 .
C152 H15H 0.9600 .
C153 H15I 0.9600 .
C153 H15J 0.9600 .
C153 H15K 0.9600 .
O88 C154 1.343(10) .
N28 C156 1.389(10) .
N28 C155 1.390(10) .
N28 C154 1.390(10) .
C154 H15L 0.9300 .
C155 H15M 0.9600 .
C155 H15N 0.9600 .
C155 H15O 0.9600 .
C156 H15P 0.9600 .
C156 H15Q 0.9600 .
C156 H15R 0.9600 .
O89 C157 1.352(10) .
N29 C158 1.395(10) .
N29 C159 1.395(10) .
N29 C157 1.399(10) .
C157 H15S 0.9300 .
C158 H15T 0.9600 .
C158 H15U 0.9600 .
C158 H15V 0.9600 .
C159 H15W 0.9600 .
C159 H15X 0.9600 .
C159 H15Y 0.9600 .
O90 C160 1.349(10) .
N30 C162 1.394(10) .
N30 C160 1.394(10) .
N30 C161 1.395(10) .
C160 H16B 0.9300 .
C161 H16C 0.9600 .
C161 H16D 0.9600 .
C161 H16E 0.9600 .
C162 H16F 0.9600 .
C162 H16G 0.9600 .
C162 H16H 0.9600 .
